data_2243479
loop_
_publ_author_name
'Manickas, Elizabeth C.'
'Zeller, Matthias'
'Zaleski, Curtis M.'

_publ_section_title
;
 Crystal structures of two heterotrimetallic dysprosium--manganese--sodium
 12-metallacrown-4 complexes with the bridging ligands 3-hydroxybenzoate
 and 4-hydroxybenzoate
;
_journal_coeditor_code PK2637
_journal_issue 8
_journal_name_full 'Acta Crystallographica Section E'
_journal_page_first 1213
_journal_page_last 1221
_journal_paper_doi 10.1107/S2056989020008853
_journal_volume 76
_journal_year 2020
_chemical_formula_iupac '[Dy Mn4 Na (C7 H5 O3)4 (C7 H4 N O2)4 (H2 O)4], 4C3 H7 N O'
_chemical_formula_moiety 'C56 H44 Dy Mn4 N4 Na O28, 4(C3 H7 N O)'
_chemical_formula_sum 'C68 H72 Dy Mn4 N8 Na O32'
_chemical_formula_weight 1918.58
_chemical_name_systematic
;Tetra-\m-aqua-tetrakis{2-[azanidylene(oxido)methyl]phenolato}tetrakis(\m~2~-3-hydroxybenzoato)dysprosium(III)tetramanganese(III)sodium(I)
<i>N</i>,<i>N</i>-dimethylformamide tetrasolvate
;
_space_group_crystal_system monoclinic
_space_group_IT_number 7
_space_group_name_Hall 'P -2yac'
_space_group_name_H-M_alt 'P 1 n 1'
_atom_sites_solution_hydrogens mixed
_atom_sites_solution_primary direct
_atom_sites_solution_secondary difmap
_audit_creation_method SHELXL-2018/3
_cell_angle_alpha 90
_cell_angle_beta 92.347(3)
_cell_angle_gamma 90
_cell_formula_units_Z 2
_cell_length_a 14.3622(11)
_cell_length_b 16.5258(11)
_cell_length_c 16.8246(12)
_cell_measurement_reflns_used 9804
_cell_measurement_temperature 150(2)
_cell_measurement_theta_max 34.6325
_cell_measurement_theta_min 2.8387
_cell_volume 3989.9(5)
_computing_cell_refinement
;
SAINT (Bruker, 2018)
;
_computing_data_collection
;
APEX3 (Bruker, 2018)
;
_computing_data_reduction
;
SAINT (Bruker, 2018)
;
_computing_molecular_graphics
;
Mercury (Macrae <i>et al.</i>,  2020)
;
_computing_publication_material
;
publCIF (Westrip, 2010)
;
_computing_structure_refinement
;
<i>SHELXL2018/3</i> (Sheldrick, 2015),
<i>shelXle</i> (H\"ubschle <i>et al.</i>,  2011)
;
_computing_structure_solution
;
SHELXS97 (Sheldrick, 2008a)
;
_diffrn_ambient_temperature 150(2)
_diffrn_measured_fraction_theta_full 0.991
_diffrn_measured_fraction_theta_max 0.975
_diffrn_measurement_device_type 'Bruker AXS D8 Quest CMOS'
_diffrn_measurement_method 'omega and phi scans'
_diffrn_radiation_monochromator 'Triumph curved graphite crystal'
_diffrn_radiation_type MoK\a
_diffrn_radiation_wavelength 0.71073
_diffrn_reflns_av_R_equivalents 0.084
_diffrn_reflns_av_unetI/netI 0.0960
_diffrn_reflns_limit_h_max 19
_diffrn_reflns_limit_h_min -19
_diffrn_reflns_limit_k_max 22
_diffrn_reflns_limit_k_min -22
_diffrn_reflns_limit_l_max 22
_diffrn_reflns_limit_l_min -22
_diffrn_reflns_number 40158
_diffrn_reflns_theta_full 25.242
_diffrn_reflns_theta_max 28.282
_diffrn_reflns_theta_min 2.845
_diffrn_source 'sealed tube X-ray source'
_exptl_absorpt_coefficient_mu 1.635
_exptl_absorpt_correction_T_max 0.109305
_exptl_absorpt_correction_T_min 0.052982
_exptl_absorpt_correction_type multi-scan
_exptl_absorpt_process_details
;
(<i>TWINABS</i>; Sheldrick, 2012)
;
_exptl_crystal_colour green
_exptl_crystal_density_diffrn 1.597
_exptl_crystal_description prism
_exptl_crystal_F_000 1938
_exptl_crystal_size_max 0.300
_exptl_crystal_size_mid 0.200
_exptl_crystal_size_min 0.190
_refine_diff_density_max 1.860
_refine_diff_density_min -1.826
_refine_ls_abs_structure_details
;
Flack <i>x</i> determined using 5372 quotients
[(<i>I</i>^+^)-(<i>I</i>^-^)]/[(<i>I</i>^+^)+(<i>I</i>^-^)]
(Parsons <i>et al.</i>,  2013)
;
_refine_ls_abs_structure_Flack -0.025(7)
_refine_ls_extinction_method none
_refine_ls_goodness_of_fit_ref 1.072
_refine_ls_hydrogen_treatment mixed
_refine_ls_matrix_type full
_refine_ls_number_parameters 1433
_refine_ls_number_reflns 40158
_refine_ls_number_restraints 1908
_refine_ls_restrained_S_all 1.058
_refine_ls_R_factor_all 0.1100
_refine_ls_R_factor_gt 0.0733
_refine_ls_shift/su_max 0.000
_refine_ls_shift/su_mean 0.000
_refine_ls_structure_factor_coef Fsqd
_refine_ls_weighting_details 'w=1/[\s^2^(Fo^2^)+(0.1018P)^2^+15.3803P] where P=(Fo^2^+2Fc^2^)/3'
_refine_ls_weighting_scheme calc
_refine_ls_wR_factor_gt 0.1916
_refine_ls_wR_factor_ref 0.2190
_reflns_number_gt 29137
_reflns_number_total 40158
_reflns_threshold_expression 'I > 2\s(I)'
_cod_data_source_file pk2637sup1.cif
_cod_data_source_block 2
_cod_original_sg_symbol_H-M 'P n'
_cod_database_code 2243479
_shelx_space_group_comment
;
The symmetry employed for this shelxl refinement is uniquely defined
by the following loop, which should always be used as a source of
symmetry information in preference to the above space-group names.
They are only intended as comments.
;
_shelx_estimated_absorpt_t_min 0.640
_shelx_estimated_absorpt_t_max 0.746

loop_
_space_group_symop_operation_xyz
'x, y, z'
'x+1/2, -y, z+1/2'

loop_
_atom_site_type_symbol
_atom_site_label
_atom_site_fract_x
_atom_site_fract_y
_atom_site_fract_z
_atom_site_U_iso_or_equiv
_atom_site_adp_type
_atom_site_calc_flag
_atom_site_occupancy
_atom_site_disorder_assembly
_atom_site_disorder_group
Mn Mn2 0.2835(2) 0.54730(13) -0.06110(14) 0.0270(5) Uani d 1 . .
Mn Mn3 0.31469(19) 0.79391(13) -0.18204(14) 0.0229(5) Uani d 1 . .
Mn Mn4 0.3714(2) 0.91325(13) 0.06191(14) 0.0241(5) Uani d 1 . .
Na Na1 0.4472(5) 0.7150(4) -0.0061(4) 0.0308(13) Uani d 1 . .
O O3 0.2981(10) 0.4372(7) -0.0438(7) 0.045(3) Uani d 1 . .
O O5 0.2923(9) 0.5445(6) -0.1758(6) 0.035(3) Uani d 1 . .
O O6 0.3280(8) 0.7720(7) -0.2890(6) 0.033(2) Uani d 1 . .
O O8 0.3581(8) 0.9052(6) -0.1857(6) 0.028(2) Uani d 1 . .
O O9 0.4259(8) 1.0102(6) 0.0385(6) 0.032(2) Uani d 1 . .
O O25 0.4984(13) 0.6609(10) 0.1204(8) 0.073(5) Uani d 1 . .
H H25C 0.521690 0.610050 0.131164 0.110 Uiso d 1 A .
H H25D 0.507005 0.679723 0.168435 0.110 Uiso d 1 . .
O O26 0.4477(10) 0.5722(8) -0.0585(8) 0.047(3) Uani d 1 . .
H H26C 0.458(16) 0.560(4) -0.106(4) 0.070 Uiso d 1 . .
H H26D 0.461(15) 0.531(3) -0.031(4) 0.070 Uiso d 1 . .
O O27 0.4763(9) 0.7604(8) -0.1437(8) 0.041(3) Uani d 1 . .
H H27C 0.473(14) 0.732(6) -0.187(3) 0.062 Uiso d 1 . .
H H27D 0.514(12) 0.799(8) -0.157(4) 0.062 Uiso d 1 . .
O O28 0.5181(8) 0.8430(7) 0.0402(7) 0.037(3) Uani d 1 . .
H H28C 0.539(12) 0.882(6) 0.010(4) 0.055 Uiso d 1 . .
H H28D 0.555(11) 0.849(5) 0.082(6) 0.055 Uiso d 1 . .
N N1 0.2942(9) 0.5681(7) 0.0536(7) 0.025(3) Uani d 1 . .
N N3 0.3442(8) 0.8943(7) -0.0522(7) 0.021(2) Uani d 1 . .
C C2 0.3108(13) 0.4324(9) 0.1012(10) 0.036(4) Uani d 1 . .
C C3 0.3158(14) 0.3808(11) 0.1678(11) 0.045(4) Uani d 1 . .
H H3 0.321500 0.404634 0.219165 0.054 Uiso calc 1 . .
C C4 0.3131(14) 0.3007(10) 0.1630(13) 0.048(5) Uani d 1 . .
H H4 0.318659 0.268751 0.209894 0.057 Uiso calc 1 . .
C C5 0.3019(15) 0.2639(11) 0.0889(13) 0.050(5) Uani d 1 . .
H H5 0.298348 0.206621 0.085189 0.060 Uiso calc 1 . .
C C6 0.2960(13) 0.3110(9) 0.0199(11) 0.041(4) Uani d 1 . .
H H6 0.288418 0.285858 -0.030755 0.049 Uiso calc 1 . .
C C7 0.3011(13) 0.3945(9) 0.0258(10) 0.036(4) Uani d 1 . .
C C8 0.2950(10) 0.6170(9) -0.2053(9) 0.025(3) Uani d 1 . .
C C9 0.3028(11) 0.6270(10) -0.2927(9) 0.031(3) Uani d 1 . .
C C10 0.2919(13) 0.5583(12) -0.3392(10) 0.041(4) Uani d 1 . .
H H10 0.283475 0.507565 -0.313951 0.050 Uiso calc 1 . .
C C11 0.2931(16) 0.5613(14) -0.4217(11) 0.057(5) Uani d 1 . .
H H11 0.289898 0.512984 -0.452367 0.068 Uiso calc 1 . .
C C12 0.2989(15) 0.6353(14) -0.4581(11) 0.055(5) Uani d 1 . .
H H12 0.294288 0.638969 -0.514457 0.067 Uiso calc 1 . .
C C13 0.3114(14) 0.7048(12) -0.4129(9) 0.043(4) Uani d 1 . .
H H13 0.319022 0.755453 -0.438531 0.052 Uiso calc 1 . .
C C14 0.3130(12) 0.7010(11) -0.3293(9) 0.036(4) Uani d 1 . .
C C15 0.3678(10) 0.9356(8) -0.1154(9) 0.024(3) Uani d 1 . .
C C16 0.4047(11) 1.0180(9) -0.1058(10) 0.029(3) Uani d 1 . .
C C17 0.4135(12) 1.0652(10) -0.1742(12) 0.040(4) Uani d 1 . .
H H17 0.396735 1.043455 -0.225069 0.048 Uiso calc 1 . .
C C18 0.4466(15) 1.1437(11) -0.1674(12) 0.051(5) Uani d 1 . .
H H18 0.453749 1.175257 -0.213923 0.062 Uiso calc 1 . .
C C19 0.4683(17) 1.1751(12) -0.0974(13) 0.058(6) Uani d 1 . .
H H19 0.489161 1.229604 -0.094324 0.070 Uiso calc 1 . .
C C20 0.4617(13) 1.1311(10) -0.0281(11) 0.042(4) Uani d 1 . .
H H20 0.479156 1.155589 0.021346 0.051 Uiso calc 1 . .
C C21 0.4290(11) 1.0496(9) -0.0294(10) 0.033(3) Uani d 1 . .
Dy Dy1 0.20229(13) 0.74838(9) 0.01112(12) 0.0316(4) Uani d 0.849(9) A 1
O O1 0.3067(10) 0.6491(7) 0.0745(7) 0.026(3) Uani d 0.849(9) A 1
O O2 0.3466(11) 0.5481(7) 0.1814(8) 0.035(3) Uani d 0.849(9) A 1
O O4 0.2849(9) 0.6613(8) -0.0795(7) 0.022(3) Uani d 0.849(9) A 1
N N2 0.2911(19) 0.6821(12) -0.1615(10) 0.025(3) Uani d 0.849(9) A 1
C C1 0.3227(16) 0.5211(11) 0.1115(10) 0.035(3) Uani d 0.849(9) A 1
N N4 0.3568(11) 0.7807(8) 0.1614(8) 0.020(3) Uani d 0.849(9) A 1
O O7 0.3147(10) 0.8160(9) -0.0710(8) 0.024(3) Uani d 0.849(9) A 1
O O10 0.3366(8) 0.8047(7) 0.0836(7) 0.018(2) Uani d 0.849(9) A 1
O O11 0.4079(13) 0.9099(9) 0.1749(7) 0.025(4) Uani d 0.849(9) A 1
C C22 0.3931(13) 0.8404(10) 0.2061(10) 0.026(3) Uani d 0.849(9) A 1
C C23 0.4176(12) 0.8262(10) 0.2907(9) 0.025(3) Uani d 0.849(9) A 1
C C24 0.4365(16) 0.8932(12) 0.3390(10) 0.029(4) Uani d 0.849(9) A 1
H H24 0.432946 0.946283 0.317536 0.035 Uiso calc 0.849(9) A 1
C C25 0.4608(18) 0.8812(13) 0.4194(11) 0.038(4) Uani d 0.849(9) A 1
H H25 0.472752 0.926892 0.452556 0.045 Uiso calc 0.849(9) A 1
C C26 0.4678(16) 0.8065(13) 0.4509(12) 0.039(4) Uani d 0.849(9) A 1
H H26 0.485772 0.800058 0.505469 0.047 Uiso calc 0.849(9) A 1
C C27 0.4487(15) 0.7389(12) 0.4041(10) 0.034(4) Uani d 0.849(9) A 1
H H27 0.453598 0.686491 0.427100 0.041 Uiso calc 0.849(9) A 1
C C28 0.4225(14) 0.7469(10) 0.3235(9) 0.031(3) Uani d 0.849(9) A 1
O O12 0.4088(12) 0.6786(8) 0.2813(7) 0.037(3) Uani d 0.849(9) A 1
Mn Mn1 0.3482(3) 0.6653(2) 0.1823(2) 0.0277(9) Uani d 0.849(9) A 1
O O13 0.2110(11) 0.6665(9) 0.2286(9) 0.043(3) Uani d 0.849(9) A 1
O O14 0.1442(12) 0.7440(9) 0.1332(9) 0.044(3) Uani d 0.849(9) A 1
C C29 0.1409(15) 0.6966(12) 0.1932(12) 0.044(4) Uani d 0.849(9) A 1
C C30 0.0464(14) 0.6781(13) 0.2227(12) 0.051(4) Uani d 0.849(9) A 1
C C31 0.0398(15) 0.6421(12) 0.2982(12) 0.049(4) Uani d 0.849(9) A 1
H H31 0.094344 0.628183 0.329067 0.058 Uiso calc 0.849(9) A 1
C C32 -0.0473(14) 0.6277(13) 0.3264(13) 0.050(4) Uani d 0.849(9) A 1
H H32 -0.052485 0.604136 0.377566 0.060 Uiso calc 0.849(9) A 1
C C33 -0.1284(15) 0.647(2) 0.2815(14) 0.052(5) Uani d 0.849(9) A 1
C C34 -0.1207(16) 0.6812(15) 0.2059(14) 0.058(4) Uani d 0.849(9) A 1
H H34 -0.175024 0.693090 0.173960 0.069 Uiso calc 0.849(9) A 1
C C35 -0.0328(15) 0.6978(15) 0.1778(14) 0.054(4) Uani d 0.849(9) A 1
H H35 -0.027476 0.722949 0.127404 0.065 Uiso calc 0.849(9) A 1
O O15 -0.2158(12) 0.6408(10) 0.3106(11) 0.063(5) Uani d 0.849(9) A 1
H H15O -0.213172 0.614349 0.353246 0.095 Uiso calc 0.849(9) A 1
Dy Dy1B 0.1734(8) 0.7497(7) 0.0004(8) 0.0316(4) Uani d 0.151(9) A 2
O O1B 0.272(4) 0.650(2) 0.075(2) 0.022(9) Uani d 0.151(9) A 2
O O2B 0.299(6) 0.553(2) 0.187(3) 0.030(6) Uani d 0.151(9) A 2
O O4B 0.262(6) 0.655(4) -0.079(4) 0.022(3) Uani d 0.151(9) A 2
N N2B 0.282(11) 0.669(7) -0.160(5) 0.025(3) Uani d 0.151(9) A 2
C C1B 0.300(4) 0.522(2) 0.116(3) 0.035(3) Uani d 0.151(9) A 2
N N4B 0.315(5) 0.783(2) 0.161(3) 0.022(5) Uani d 0.151(9) A 2
O O7B 0.297(6) 0.807(5) -0.076(4) 0.024(3) Uani d 0.151(9) A 2
O O10B 0.306(4) 0.804(3) 0.080(3) 0.020(7) Uani d 0.151(9) A 2
O O11B 0.388(10) 0.908(5) 0.175(2) 0.026(7) Uani d 0.151(9) A 2
C C22B 0.363(7) 0.838(3) 0.200(3) 0.026(3) Uani d 0.151(9) A 2
C C23B 0.390(5) 0.827(3) 0.286(3) 0.028(5) Uani d 0.151(9) A 2
C C24B 0.422(8) 0.895(3) 0.327(4) 0.032(6) Uani d 0.151(9) A 2
H H24B 0.425825 0.945595 0.299777 0.038 Uiso calc 0.151(9) A 2
C C25B 0.449(9) 0.890(4) 0.407(4) 0.035(6) Uani d 0.151(9) A 2
H H25B 0.470631 0.936208 0.434753 0.042 Uiso calc 0.151(9) A 2
C C26B 0.444(8) 0.816(5) 0.446(3) 0.036(6) Uani d 0.151(9) A 2
H H26B 0.461723 0.811941 0.500680 0.043 Uiso calc 0.151(9) A 2
C C27B 0.412(6) 0.748(4) 0.405(3) 0.034(6) Uani d 0.151(9) A 2
H H27B 0.408009 0.697062 0.431630 0.041 Uiso calc 0.151(9) A 2
C C28B 0.385(4) 0.753(3) 0.325(3) 0.031(5) Uani d 0.151(9) A 2
O O12B 0.355(5) 0.684(3) 0.288(2) 0.027(6) Uani d 0.151(9) A 2
Mn Mn1B 0.3022(17) 0.6696(11) 0.1860(10) 0.022(3) Uani d 0.151(9) A 2
O O13B 0.160(3) 0.676(4) 0.221(3) 0.046(6) Uani d 0.151(9) A 2
O O14B 0.106(4) 0.750(4) 0.117(3) 0.047(8) Uani d 0.151(9) A 2
C C29B 0.093(3) 0.704(6) 0.178(4) 0.047(5) Uani d 0.151(9) A 2
C C30B -0.005(4) 0.677(7) 0.185(5) 0.052(6) Uani d 0.151(9) A 2
C C31B -0.036(4) 0.647(7) 0.257(5) 0.052(5) Uani d 0.151(9) A 2
H H31B 0.006684 0.630446 0.298238 0.063 Uiso calc 0.151(9) A 2
C C32B -0.132(5) 0.641(14) 0.265(6) 0.053(6) Uani d 0.151(9) A 2
H H32B -0.154361 0.629196 0.316536 0.064 Uiso calc 0.151(9) A 2
C C33B -0.196(4) 0.651(7) 0.202(5) 0.055(7) Uani d 0.151(9) A 2
C C34B -0.164(4) 0.692(8) 0.136(5) 0.055(7) Uani d 0.151(9) A 2
H H34B -0.207699 0.707294 0.094201 0.066 Uiso calc 0.151(9) A 2
C C35B -0.071(4) 0.710(7) 0.130(6) 0.054(7) Uani d 0.151(9) A 2
H H35B -0.051631 0.744938 0.088435 0.064 Uiso calc 0.151(9) A 2
O O15B -0.290(4) 0.644(6) 0.211(6) 0.068(15) Uani d 0.151(9) A 2
H H15B -0.318293 0.677120 0.181176 0.103 Uiso calc 0.151(9) A 2
O O16 0.1346(10) 0.5323(9) -0.0740(8) 0.041(3) Uani d 0.849(9) A 1
O O17 0.1018(12) 0.6375(8) 0.0031(8) 0.045(3) Uani d 0.849(9) A 1
C C36 0.0793(16) 0.5813(15) -0.0465(14) 0.049(4) Uani d 0.849(9) A 1
C C37 -0.0219(16) 0.5729(15) -0.0671(16) 0.063(4) Uani d 0.849(9) A 1
C C38 -0.0536(19) 0.5039(17) -0.108(2) 0.069(5) Uani d 0.849(9) A 1
H H38 -0.012944 0.461690 -0.122684 0.083 Uiso calc 0.849(9) A 1
C C39 -0.1498(19) 0.5016(18) -0.125(2) 0.078(5) Uani d 0.849(9) A 1
H H39 -0.175599 0.455806 -0.152122 0.094 Uiso calc 0.849(9) A 1
C C40 -0.2081(19) 0.5630(18) -0.104(2) 0.086(6) Uani d 0.849(9) A 1
C C41 -0.172(2) 0.6317(18) -0.067(2) 0.089(6) Uani d 0.849(9) A 1
H H41 -0.212367 0.676146 -0.057268 0.106 Uiso calc 0.849(9) A 1
C C42 -0.0804(19) 0.6362(17) -0.0426(19) 0.079(5) Uani d 0.849(9) A 1
H H42 -0.056917 0.679874 -0.011034 0.095 Uiso calc 0.849(9) A 1
O O18 -0.3015(16) 0.561(2) -0.121(2) 0.122(8) Uani d 0.849(9) A 1
H H18O -0.311444 0.564554 -0.170632 0.182 Uiso calc 0.849(9) A 1
O O16B 0.135(3) 0.581(5) -0.074(4) 0.043(6) Uani d 0.151(9) A 2
O O17B 0.054(6) 0.606(6) 0.035(4) 0.065(13) Uani d 0.151(9) A 2
C C36B 0.060(3) 0.584(8) -0.038(4) 0.050(6) Uani d 0.151(9) A 2
C C37B -0.029(3) 0.571(6) -0.085(5) 0.065(6) Uani d 0.151(9) A 2
C C38B -0.051(3) 0.492(6) -0.107(9) 0.070(6) Uani d 0.151(9) A 2
H H38B -0.004884 0.451473 -0.104425 0.084 Uiso calc 0.151(9) A 2
C C39B -0.142(4) 0.473(5) -0.132(10) 0.078(7) Uani d 0.151(9) A 2
H H39B -0.157729 0.419431 -0.146620 0.093 Uiso calc 0.151(9) A 2
C C40B -0.210(3) 0.533(5) -0.135(8) 0.085(7) Uani d 0.151(9) A 2
C C41B -0.187(4) 0.612(4) -0.114(8) 0.084(6) Uani d 0.151(9) A 2
H H41B -0.233727 0.653208 -0.116084 0.101 Uiso calc 0.151(9) A 2
C C42B -0.096(5) 0.631(5) -0.089(7) 0.077(6) Uani d 0.151(9) A 2
H H42B -0.080882 0.685251 -0.073888 0.092 Uiso calc 0.151(9) A 2
O O18B -0.300(3) 0.516(5) -0.154(9) 0.095(15) Uani d 0.151(9) A 2
H H18B -0.320078 0.545931 -0.191201 0.142 Uiso calc 0.151(9) A 2
O O19 0.1728(8) 0.8272(7) -0.2033(7) 0.036(3) Uani d 1 A 2
O O20 0.1083(8) 0.7685(7) -0.0984(7) 0.042(3) Uani d 1 A 2
C C43 0.1037(11) 0.8116(9) -0.1622(9) 0.033(4) Uani d 1 A 2
C C44 0.0110(7) 0.8429(9) -0.1900(7) 0.032(4) Uani d 1 A 2
C C45 0.0012(8) 0.8741(8) -0.2664(7) 0.030(3) Uani d 1 A 2
H H45 0.052975 0.875370 -0.299664 0.036 Uiso calc 1 A 2
C C46 -0.0847(8) 0.9036(8) -0.2940(7) 0.030(3) Uani d 1 A 2
H H46 -0.091907 0.924637 -0.346416 0.036 Uiso calc 1 A 2
C C47 -0.1601(8) 0.9022(9) -0.2450(7) 0.033(3) Uani d 1 A 2
C C48 -0.1504(8) 0.8704(11) -0.1686(7) 0.040(4) Uani d 1 A 2
H H48 -0.202477 0.868284 -0.135577 0.048 Uiso calc 1 A 2
C C49 -0.0642(8) 0.8419(10) -0.1410(7) 0.035(4) Uani d 1 A 2
H H49 -0.056712 0.821583 -0.088273 0.043 Uiso calc 1 A 2
O O21 -0.2449(8) 0.9304(8) -0.2702(8) 0.047(3) Uani d 1 A 2
H H21O -0.238122 0.967694 -0.303444 0.071 Uiso calc 1 A 2
O O22 0.2392(8) 0.9745(6) 0.0926(7) 0.031(2) Uani d 1 A 2
O O23 0.1592(8) 0.8793(6) 0.0249(7) 0.036(3) Uani d 1 A 2
C C50 0.1623(11) 0.9423(8) 0.0681(9) 0.031(3) Uani d 1 A 2
C C51 0.0719(9) 0.9786(9) 0.0883(9) 0.028(3) Uani d 1 A 2
C C52 0.0658(10) 1.0561(8) 0.1207(8) 0.025(3) Uani d 1 A 2
H H52 0.121092 1.086494 0.130962 0.030 Uiso calc 1 A 2
C C53 -0.0200(10) 1.0896(9) 0.1383(9) 0.030(3) Uani d 1 A 2
H H53 -0.023111 1.142353 0.160452 0.035 Uiso calc 1 A 2
C C54 -0.1002(10) 1.0455(9) 0.1232(8) 0.031(3) Uani d 1 A 2
C C55 -0.0946(11) 0.9676(10) 0.0914(10) 0.040(4) Uani d 1 A 2
H H55 -0.150018 0.937181 0.081930 0.048 Uiso calc 1 A 2
C C56 -0.0104(10) 0.9343(9) 0.0737(10) 0.032(4) Uani d 1 A 2
H H56 -0.007791 0.881476 0.051759 0.039 Uiso calc 1 A 2
O O24 -0.1870(8) 1.0765(8) 0.1350(7) 0.042(3) Uani d 1 A 2
H H24O -0.182646 1.126221 0.144980 0.063 Uiso calc 1 A 2
O O29 0.534(3) 0.5064(18) 0.072(2) 0.081(10) Uani d 0.64(3) B 1
C C57 0.551(3) 0.467(2) 0.136(2) 0.079(7) Uani d 0.64(3) B 1
H H57 0.563221 0.499596 0.182111 0.095 Uiso calc 0.64(3) B 1
N N5 0.5544(15) 0.3896(13) 0.1484(13) 0.079(5) Uani d 0.64(3) B 1
C C58 0.548(4) 0.341(3) 0.079(3) 0.100(10) Uani d 0.64(3) B 1
H H58A 0.551354 0.283857 0.093564 0.151 Uiso calc 0.64(3) B 1
H H58B 0.489232 0.352043 0.049507 0.151 Uiso calc 0.64(3) B 1
H H58C 0.600280 0.354158 0.044897 0.151 Uiso calc 0.64(3) B 1
C C59 0.560(3) 0.353(3) 0.226(2) 0.078(9) Uani d 0.64(3) B 1
H H59A 0.591540 0.300613 0.223010 0.117 Uiso calc 0.64(3) B 1
H H59B 0.496707 0.344781 0.244652 0.117 Uiso calc 0.64(3) B 1
H H59C 0.594682 0.388422 0.263137 0.117 Uiso calc 0.64(3) B 1
O O29B 0.558(7) 0.506(3) 0.075(5) 0.083(13) Uani d 0.36(3) B 2
C C57B 0.544(5) 0.430(3) 0.082(2) 0.077(7) Uani d 0.36(3) B 2
H H57B 0.525002 0.400831 0.035292 0.093 Uiso calc 0.36(3) B 2
N N5B 0.5544(15) 0.3896(13) 0.1484(13) 0.079(5) Uani d 0.36(3) B 2
C C58B 0.550(5) 0.437(4) 0.219(3) 0.085(12) Uani d 0.36(3) B 2
H H58D 0.558930 0.401230 0.265523 0.127 Uiso calc 0.36(3) B 2
H H58E 0.599950 0.477426 0.219819 0.127 Uiso calc 0.36(3) B 2
H H58F 0.489716 0.463469 0.220381 0.127 Uiso calc 0.36(3) B 2
C C59B 0.564(6) 0.305(2) 0.157(4) 0.091(12) Uani d 0.36(3) B 2
H H59D 0.564764 0.279721 0.104187 0.136 Uiso calc 0.36(3) B 2
H H59E 0.511996 0.283417 0.186061 0.136 Uiso calc 0.36(3) B 2
H H59F 0.622915 0.292777 0.186364 0.136 Uiso calc 0.36(3) B 2
O O30 0.5200(10) 0.6114(9) -0.2014(9) 0.059(4) Uani d 1 . .
C C60 0.5257(15) 0.5688(14) -0.2619(15) 0.059(6) Uani d 1 . .
H H60 0.512842 0.512776 -0.256171 0.070 Uiso calc 1 . .
N N6 0.5476(11) 0.5933(11) -0.3324(10) 0.049(4) Uani d 1 . .
C C61 0.5632(18) 0.6748(15) -0.3471(16) 0.071(7) Uani d 1 . .
H H61A 0.551564 0.706276 -0.299162 0.085 Uiso calc 1 . .
H H61B 0.521015 0.693088 -0.390789 0.085 Uiso calc 1 . .
H H61C 0.627874 0.682628 -0.361852 0.085 Uiso calc 1 . .
C C62 0.544(2) 0.535(2) -0.3995(18) 0.094(9) Uani d 1 . .
H H62A 0.493602 0.549649 -0.437476 0.141 Uiso calc 1 . .
H H62B 0.533704 0.480279 -0.379198 0.141 Uiso calc 1 . .
H H62C 0.603721 0.536298 -0.426282 0.141 Uiso calc 1 . .
O O31 0.5907(9) 0.8921(8) -0.1024(8) 0.049(3) Uani d 1 . .
C C63 0.6086(12) 0.9537(12) -0.1448(12) 0.050(5) Uani d 1 . .
H H63 0.585549 0.952341 -0.198497 0.060 Uiso calc 1 . .
N N7 0.6549(12) 1.0184(11) -0.1227(11) 0.064(5) Uani d 1 . .
C C64 0.690(2) 1.025(2) -0.0426(18) 0.115(14) Uani d 1 . .
H H64A 0.672293 0.976160 -0.013118 0.172 Uiso calc 1 . .
H H64B 0.663044 1.072559 -0.017871 0.172 Uiso calc 1 . .
H H64C 0.757741 1.029481 -0.041643 0.172 Uiso calc 1 . .
C C65 0.6753(16) 1.0815(13) -0.1768(16) 0.069(7) Uani d 1 . .
H H65A 0.662379 1.062823 -0.231407 0.104 Uiso calc 1 . .
H H65B 0.741136 1.096459 -0.169971 0.104 Uiso calc 1 . .
H H65C 0.636320 1.128648 -0.166189 0.104 Uiso calc 1 . .
O O32 0.6075(19) 0.7910(17) 0.1735(14) 0.050(7) Uani d 0.51(2) C 1
C C66 0.633(3) 0.799(2) 0.248(2) 0.058(6) Uani d 0.51(2) C 1
H H66 0.632976 0.751106 0.279596 0.070 Uiso calc 0.51(2) C 1
N N8 0.660(3) 0.867(2) 0.2832(19) 0.059(6) Uani d 0.51(2) C 1
C C67 0.664(4) 0.937(3) 0.239(3) 0.069(9) Uani d 0.51(2) C 1
H H67A 0.728462 0.957485 0.240666 0.103 Uiso calc 0.51(2) C 1
H H67B 0.622884 0.977860 0.260172 0.103 Uiso calc 0.51(2) C 1
H H67C 0.644884 0.925393 0.183226 0.103 Uiso calc 0.51(2) C 1
C C68 0.692(4) 0.859(3) 0.365(2) 0.075(11) Uani d 0.51(2) C 1
H H68A 0.758926 0.848350 0.367287 0.112 Uiso calc 0.51(2) C 1
H H68B 0.659183 0.813519 0.389090 0.112 Uiso calc 0.51(2) C 1
H H68C 0.678673 0.908794 0.393418 0.112 Uiso calc 0.51(2) C 1
O O32B 0.637(3) 0.847(2) 0.173(2) 0.076(8) Uani d 0.49(2) C 2
C C66B 0.640(4) 0.911(3) 0.219(2) 0.063(7) Uani d 0.49(2) C 2
H H66B 0.623516 0.962244 0.195981 0.076 Uiso calc 0.49(2) C 2
N N8B 0.664(3) 0.907(2) 0.294(2) 0.058(6) Uani d 0.49(2) C 2
C C67B 0.677(4) 0.829(2) 0.328(3) 0.067(10) Uani d 0.49(2) C 2
H H67D 0.733264 0.804046 0.307132 0.100 Uiso calc 0.49(2) C 2
H H67E 0.623148 0.794713 0.315217 0.100 Uiso calc 0.49(2) C 2
H H67F 0.685459 0.833973 0.386213 0.100 Uiso calc 0.49(2) C 2
C C68B 0.661(3) 0.976(2) 0.344(2) 0.051(9) Uani d 0.49(2) C 2
H H68D 0.658889 1.025445 0.311370 0.076 Uiso calc 0.49(2) C 2
H H68E 0.716703 0.977496 0.379707 0.076 Uiso calc 0.49(2) C 2
H H68F 0.605251 0.974111 0.375919 0.076 Uiso calc 0.49(2) C 2

loop_
_atom_site_aniso_label
_atom_site_aniso_U_11
_atom_site_aniso_U_22
_atom_site_aniso_U_33
_atom_site_aniso_U_12
_atom_site_aniso_U_13
_atom_site_aniso_U_23
Mn2 0.0437(14) 0.0177(10) 0.0200(10) 0.0027(10) 0.0047(9) 0.0002(8)
Mn3 0.0299(11) 0.0232(11) 0.0161(10) 0.0002(9) 0.0046(8) 0.0032(8)
Mn4 0.0341(12) 0.0179(10) 0.0206(10) 0.0012(9) 0.0034(9) 0.0003(8)
Na1 0.042(3) 0.023(3) 0.027(3) 0.003(3) -0.008(3) -0.004(2)
O3 0.078(9) 0.023(5) 0.034(6) -0.002(6) 0.006(6) -0.002(5)
O5 0.061(8) 0.017(5) 0.027(5) 0.004(5) 0.008(5) -0.006(4)
O6 0.038(6) 0.043(6) 0.020(5) -0.011(5) 0.006(4) 0.006(5)
O8 0.035(6) 0.027(5) 0.021(5) -0.003(4) 0.005(4) 0.005(4)
O9 0.044(6) 0.022(5) 0.031(6) -0.009(5) 0.003(5) 0.000(4)
O25 0.113(13) 0.061(10) 0.045(8) 0.043(9) -0.013(8) -0.011(7)
O26 0.059(8) 0.046(7) 0.036(7) 0.022(6) 0.006(6) 0.003(6)
O27 0.034(6) 0.044(7) 0.046(7) 0.000(5) 0.008(5) -0.008(6)
O28 0.041(7) 0.038(6) 0.032(6) 0.004(5) -0.001(5) 0.000(5)
N1 0.037(7) 0.014(5) 0.025(6) -0.001(5) 0.005(5) 0.000(5)
N3 0.026(6) 0.012(5) 0.024(6) 0.005(5) -0.001(5) 0.000(4)
C2 0.052(10) 0.024(8) 0.030(8) -0.005(7) -0.004(7) 0.001(6)
C3 0.068(12) 0.037(9) 0.029(8) 0.002(9) -0.008(8) 0.011(7)
C4 0.058(11) 0.028(8) 0.057(12) -0.002(8) -0.004(9) 0.019(8)
C5 0.060(12) 0.033(9) 0.057(12) 0.009(8) 0.014(10) 0.009(8)
C6 0.058(11) 0.019(7) 0.046(10) -0.001(7) 0.015(8) -0.004(7)
C7 0.050(10) 0.020(7) 0.037(9) -0.002(7) 0.008(7) -0.003(6)
C8 0.024(7) 0.029(7) 0.024(6) 0.002(6) 0.002(5) -0.004(5)
C9 0.028(8) 0.038(8) 0.028(7) 0.002(7) 0.011(6) -0.005(7)
C10 0.048(10) 0.045(10) 0.032(9) -0.006(8) 0.008(8) -0.003(7)
C11 0.067(14) 0.071(14) 0.033(10) -0.014(11) 0.016(9) -0.021(10)
C12 0.060(13) 0.083(15) 0.024(8) -0.011(11) 0.006(8) -0.009(9)
C13 0.057(11) 0.056(11) 0.017(7) -0.012(9) 0.010(7) -0.006(7)
C14 0.035(9) 0.054(10) 0.018(7) -0.011(8) 0.004(6) -0.006(7)
C15 0.025(7) 0.018(6) 0.028(7) 0.003(5) -0.004(6) 0.007(6)
C16 0.026(8) 0.029(8) 0.034(8) -0.002(6) 0.005(6) 0.002(6)
C17 0.039(9) 0.022(8) 0.060(12) -0.004(7) 0.009(8) 0.006(7)
C18 0.065(13) 0.039(10) 0.050(11) -0.018(9) 0.007(9) 0.026(9)
C19 0.085(15) 0.031(9) 0.060(13) -0.013(10) 0.032(12) 0.010(9)
C20 0.052(11) 0.027(8) 0.048(10) -0.009(7) 0.014(8) -0.004(7)
C21 0.028(8) 0.028(8) 0.045(9) 0.000(6) 0.017(7) 0.003(7)
Dy1 0.0381(12) 0.0309(4) 0.0258(6) 0.0046(7) 0.0024(7) 0.0003(4)
O1 0.042(8) 0.019(5) 0.016(5) 0.005(5) -0.002(5) -0.001(4)
O2 0.052(7) 0.028(6) 0.024(5) -0.002(6) -0.003(6) 0.008(5)
O4 0.037(7) 0.021(5) 0.010(4) 0.009(5) 0.006(4) 0.007(4)
N2 0.030(6) 0.026(6) 0.020(5) 0.017(5) -0.006(4) -0.007(4)
C1 0.054(9) 0.030(6) 0.022(6) 0.001(7) 0.001(6) 0.001(5)
N4 0.031(6) 0.015(5) 0.016(5) 0.001(5) 0.004(5) 0.000(4)
O7 0.045(8) 0.014(5) 0.014(5) -0.005(5) 0.000(5) 0.003(4)
O10 0.021(6) 0.017(5) 0.015(5) -0.001(5) -0.006(4) 0.007(4)
O11 0.032(10) 0.021(5) 0.022(5) -0.001(5) 0.002(5) -0.004(4)
C22 0.036(7) 0.022(5) 0.022(5) 0.005(5) 0.010(5) 0.003(4)
C23 0.032(8) 0.029(6) 0.013(6) 0.001(6) 0.007(5) 0.001(5)
C24 0.036(9) 0.041(7) 0.012(7) -0.003(7) 0.000(6) -0.005(6)
C25 0.042(10) 0.054(8) 0.018(7) -0.004(8) 0.000(7) -0.007(7)
C26 0.047(10) 0.050(8) 0.021(7) -0.009(8) -0.005(7) -0.006(7)
C27 0.044(9) 0.042(8) 0.016(6) -0.001(7) -0.004(6) 0.006(6)
C28 0.040(8) 0.036(7) 0.016(6) 0.001(7) 0.000(6) 0.004(5)
O12 0.059(8) 0.030(6) 0.021(6) 0.002(6) -0.010(6) 0.001(5)
Mn1 0.044(2) 0.0216(14) 0.0174(13) 0.0003(16) 0.0023(16) -0.0004(10)
O13 0.056(8) 0.035(6) 0.040(7) -0.008(6) 0.021(6) -0.007(6)
O14 0.051(8) 0.037(7) 0.046(7) 0.004(7) 0.015(6) 0.001(6)
C29 0.069(9) 0.022(7) 0.043(8) -0.003(8) 0.024(8) -0.005(7)
C30 0.063(8) 0.036(7) 0.055(8) -0.003(7) 0.020(7) -0.007(7)
C31 0.063(10) 0.028(8) 0.057(10) -0.015(8) 0.030(8) -0.003(8)
C32 0.063(9) 0.034(8) 0.055(9) -0.013(8) 0.025(8) 0.004(8)
C33 0.062(9) 0.035(9) 0.060(9) -0.007(8) 0.024(8) 0.008(9)
C34 0.068(9) 0.046(8) 0.061(9) -0.005(8) 0.022(8) 0.006(8)
C35 0.063(9) 0.046(8) 0.056(9) -0.008(8) 0.025(8) 0.001(8)
O15 0.071(10) 0.051(9) 0.071(10) 0.004(8) 0.026(9) 0.014(8)
Dy1B 0.0381(12) 0.0309(4) 0.0258(6) 0.0046(7) 0.0024(7) 0.0003(4)
O1B 0.034(17) 0.019(14) 0.013(14) 0.002(15) 0.005(15) 0.000(13)
O2B 0.048(11) 0.025(10) 0.018(10) -0.003(10) 0.001(10) 0.005(10)
O4B 0.037(7) 0.021(5) 0.010(4) 0.009(5) 0.006(4) 0.007(4)
N2B 0.030(6) 0.026(6) 0.020(5) 0.017(5) -0.006(4) -0.007(4)
C1B 0.054(9) 0.030(6) 0.022(6) 0.001(7) 0.001(6) 0.001(5)
N4B 0.032(10) 0.016(9) 0.019(9) 0.002(10) 0.001(10) 0.004(9)
O7B 0.045(8) 0.014(5) 0.014(5) -0.005(5) 0.000(5) 0.003(4)
O10B 0.026(14) 0.017(12) 0.017(12) 0.002(13) -0.001(13) 0.001(12)
O11B 0.033(15) 0.022(12) 0.023(12) 0.002(12) 0.014(12) 0.001(12)
C22B 0.036(7) 0.022(5) 0.022(5) 0.005(5) 0.010(5) 0.003(4)
C23B 0.038(10) 0.032(9) 0.016(9) 0.000(9) 0.004(9) 0.001(9)
C24B 0.038(12) 0.042(11) 0.016(11) 0.000(11) 0.003(10) -0.001(10)
C25B 0.041(12) 0.047(11) 0.017(11) -0.004(11) -0.001(11) -0.003(10)
C26B 0.042(12) 0.047(11) 0.018(10) -0.003(11) -0.004(11) -0.002(10)
C27B 0.044(12) 0.042(11) 0.016(10) -0.002(11) -0.003(11) 0.004(10)
C28B 0.043(10) 0.035(9) 0.016(9) -0.001(9) -0.001(9) 0.003(9)
O12B 0.040(11) 0.027(10) 0.014(10) 0.001(10) 0.001(10) 0.002(9)
Mn1B 0.037(8) 0.015(6) 0.015(6) 0.000(7) 0.003(7) 0.005(5)
O13B 0.060(11) 0.032(11) 0.047(11) 0.000(11) 0.017(11) -0.009(10)
O14B 0.060(15) 0.026(13) 0.055(14) -0.003(14) 0.017(14) 0.002(13)
C29B 0.059(10) 0.032(9) 0.050(9) -0.003(9) 0.018(9) -0.003(9)
C30B 0.063(11) 0.039(11) 0.055(11) -0.006(10) 0.021(10) 0.002(10)
C31B 0.063(9) 0.038(9) 0.057(9) -0.008(9) 0.024(9) 0.002(9)
C32B 0.064(11) 0.038(11) 0.060(11) -0.007(11) 0.024(11) 0.006(11)
C33B 0.066(12) 0.040(12) 0.061(12) -0.004(12) 0.023(12) 0.009(12)
C34B 0.064(13) 0.043(13) 0.058(13) -0.008(13) 0.022(13) 0.005(13)
C35B 0.063(13) 0.043(13) 0.056(13) -0.008(13) 0.021(13) 0.007(13)
O15B 0.09(3) 0.04(3) 0.07(3) 0.00(3) 0.03(3) 0.02(3)
O16 0.060(8) 0.035(7) 0.030(6) -0.010(6) 0.011(6) 0.006(6)
O17 0.069(9) 0.034(7) 0.034(7) -0.007(6) 0.017(6) 0.004(6)
C36 0.082(9) 0.028(7) 0.037(8) -0.002(8) 0.005(8) 0.009(7)
C37 0.089(9) 0.048(8) 0.053(9) 0.003(8) 0.016(8) 0.009(8)
C38 0.095(11) 0.058(10) 0.055(9) 0.001(9) 0.014(9) 0.011(9)
C39 0.099(11) 0.076(11) 0.061(10) -0.004(10) 0.015(10) 0.014(10)
C40 0.103(11) 0.077(11) 0.077(11) 0.003(10) 0.005(10) 0.013(10)
C41 0.104(12) 0.075(12) 0.088(12) 0.012(11) 0.010(11) 0.004(11)
C42 0.101(11) 0.063(10) 0.074(11) 0.008(10) 0.010(10) 0.008(10)
O18 0.101(15) 0.143(19) 0.119(18) 0.014(15) -0.013(14) 0.021(15)
O16B 0.069(12) 0.030(12) 0.032(12) -0.004(12) 0.010(11) 0.008(12)
O17B 0.09(3) 0.05(2) 0.05(2) -0.01(2) -0.01(2) 0.01(2)
C36B 0.078(11) 0.035(10) 0.038(10) -0.004(10) 0.011(10) 0.009(9)
C37B 0.091(10) 0.051(10) 0.055(10) 0.002(10) 0.011(10) 0.009(10)
C38B 0.095(12) 0.060(12) 0.057(12) -0.001(12) 0.014(11) 0.012(12)
C39B 0.100(13) 0.071(13) 0.063(12) 0.001(12) 0.011(12) 0.013(12)
C40B 0.103(13) 0.080(14) 0.072(13) 0.004(13) 0.010(13) 0.014(13)
C41B 0.102(12) 0.076(12) 0.075(12) 0.006(11) 0.009(11) 0.010(11)
C42B 0.098(12) 0.065(11) 0.069(12) 0.007(11) 0.011(11) 0.009(11)
O18B 0.10(3) 0.09(3) 0.09(3) 0.01(3) 0.00(3) 0.00(3)
O19 0.027(6) 0.033(6) 0.049(7) 0.000(5) 0.007(5) 0.003(5)
O20 0.037(6) 0.046(7) 0.044(7) -0.003(5) 0.008(5) 0.008(6)
C43 0.043(10) 0.025(8) 0.032(8) -0.004(7) 0.003(7) -0.006(6)
C44 0.016(7) 0.034(8) 0.045(10) -0.001(6) 0.002(7) -0.005(7)
C45 0.031(8) 0.016(6) 0.043(9) 0.003(6) 0.003(7) -0.003(6)
C46 0.048(10) 0.017(6) 0.024(7) -0.003(6) -0.005(7) 0.001(5)
C47 0.031(8) 0.028(8) 0.042(9) -0.002(6) 0.006(7) -0.003(7)
C48 0.028(8) 0.055(11) 0.038(9) 0.007(8) 0.006(7) 0.001(8)
C49 0.034(9) 0.050(10) 0.022(7) -0.002(7) -0.003(6) 0.005(7)
O21 0.038(7) 0.053(8) 0.051(8) 0.006(6) 0.000(6) 0.021(6)
O22 0.038(6) 0.023(5) 0.031(6) 0.008(5) 0.004(5) -0.003(4)
O23 0.039(6) 0.023(5) 0.045(7) 0.009(5) 0.001(5) -0.013(5)
C50 0.050(10) 0.020(7) 0.020(7) 0.002(7) -0.009(7) 0.005(6)
C51 0.029(8) 0.030(8) 0.025(7) 0.001(6) -0.003(6) 0.002(6)
C52 0.031(8) 0.022(7) 0.022(7) 0.005(6) 0.004(6) -0.001(5)
C53 0.039(9) 0.026(7) 0.023(7) 0.005(7) -0.004(6) 0.000(6)
C54 0.033(8) 0.038(8) 0.021(7) 0.008(7) 0.010(6) -0.001(6)
C55 0.033(9) 0.052(11) 0.035(9) -0.006(8) -0.004(7) -0.013(8)
C56 0.040(9) 0.025(8) 0.031(8) 0.004(7) 0.003(7) -0.009(6)
O24 0.037(6) 0.057(8) 0.033(6) 0.007(6) 0.001(5) -0.019(6)
O29 0.067(19) 0.091(15) 0.083(15) 0.041(12) 0.006(14) 0.041(13)
C57 0.071(11) 0.082(11) 0.085(11) 0.016(10) 0.004(10) 0.027(10)
N5 0.070(8) 0.081(8) 0.087(8) 0.014(7) -0.001(7) 0.029(7)
C58 0.086(18) 0.105(19) 0.109(19) 0.010(17) 0.002(17) 0.010(17)
C59 0.072(16) 0.076(17) 0.086(17) -0.001(15) 0.003(15) 0.032(15)
O29B 0.08(2) 0.09(2) 0.09(2) 0.023(18) 0.001(18) 0.046(18)
C57B 0.072(12) 0.077(12) 0.084(12) 0.012(11) 0.000(11) 0.028(11)
N5B 0.070(8) 0.081(8) 0.087(8) 0.014(7) -0.001(7) 0.029(7)
C58B 0.069(19) 0.09(2) 0.09(2) 0.013(18) -0.003(18) 0.018(19)
C59B 0.08(2) 0.09(2) 0.11(2) 0.018(19) -0.002(19) 0.030(19)
O30 0.067(10) 0.063(9) 0.047(8) 0.015(7) 0.006(7) -0.010(7)
C60 0.048(12) 0.053(12) 0.076(16) 0.005(9) 0.011(11) 0.008(12)
N6 0.041(9) 0.057(10) 0.049(9) 0.016(7) 0.010(7) 0.001(8)
C61 0.071(15) 0.062(14) 0.081(17) 0.001(11) 0.028(13) 0.017(13)
C62 0.11(2) 0.10(2) 0.078(19) 0.032(18) 0.035(17) -0.004(17)
O31 0.039(7) 0.062(9) 0.048(7) 0.003(6) 0.006(6) 0.008(7)
C63 0.032(9) 0.065(13) 0.054(11) -0.001(9) 0.012(8) -0.008(10)
N7 0.045(10) 0.077(13) 0.070(12) -0.021(9) 0.007(9) -0.013(11)
C64 0.069(19) 0.14(3) 0.13(3) 0.002(18) -0.033(19) -0.07(3)
C65 0.050(12) 0.053(13) 0.11(2) -0.009(10) 0.029(13) -0.007(13)
O32 0.055(15) 0.048(15) 0.045(13) 0.002(12) -0.021(11) 0.011(12)
C66 0.047(12) 0.067(15) 0.060(13) -0.003(12) -0.012(11) -0.001(12)
N8 0.048(11) 0.071(15) 0.055(13) 0.000(13) -0.015(10) -0.002(12)
C67 0.056(18) 0.070(19) 0.078(19) -0.007(16) -0.018(16) 0.000(17)
C68 0.07(2) 0.09(2) 0.06(2) -0.01(2) -0.014(19) 0.00(2)
O32B 0.072(16) 0.085(18) 0.069(16) 0.013(15) -0.019(14) -0.001(15)
C66B 0.053(13) 0.070(16) 0.064(14) 0.003(14) -0.016(12) -0.002(13)
N8B 0.043(11) 0.068(15) 0.062(13) -0.005(13) -0.013(11) 0.003(13)
C67B 0.067(19) 0.06(2) 0.07(2) -0.005(18) -0.011(19) 0.000(18)
C68B 0.026(16) 0.048(18) 0.08(2) -0.007(14) -0.011(16) 0.024(17)

loop_
_atom_type_symbol
_atom_type_description
_atom_type_scat_dispersion_real
_atom_type_scat_dispersion_imag
_atom_type_scat_source
C C 0.0033 0.0016 'International Tables Vol C Tables 4.2.6.8 and 6.1.1.4'
H H 0.0000 0.0000 'International Tables Vol C Tables 4.2.6.8 and 6.1.1.4'
N N 0.0061 0.0033 'International Tables Vol C Tables 4.2.6.8 and 6.1.1.4'
O O 0.0106 0.0060 'International Tables Vol C Tables 4.2.6.8 and 6.1.1.4'
Na Na 0.0362 0.0249 'International Tables Vol C Tables 4.2.6.8 and 6.1.1.4'
Mn Mn 0.3368 0.7283 'International Tables Vol C Tables 4.2.6.8 and 6.1.1.4'
Dy Dy -0.1892 4.4098 'International Tables Vol C Tables 4.2.6.8 and 6.1.1.4'

loop_
_geom_angle_atom_site_label_1
_geom_angle_atom_site_label_2
_geom_angle_atom_site_label_3
_geom_angle_site_symmetry_1
_geom_angle_site_symmetry_3
_geom_angle
_geom_angle_publ_flag
O4B Mn2 O3 . . 177(3) ?
O3 Mn2 O4 . . 172.9(6) ?
O4B Mn2 O5 . . 83.0(17) ?
O3 Mn2 O5 . . 97.0(5) ?
O4 Mn2 O5 . . 82.0(5) ?
O4B Mn2 N1 . . 89.8(18) ?
O3 Mn2 N1 . . 90.8(5) ?
O4 Mn2 N1 . . 89.2(5) ?
O5 Mn2 N1 . . 168.0(5) ?
O3 Mn2 O16 . . 90.5(6) ?
O4 Mn2 O16 . . 96.5(6) ?
O5 Mn2 O16 . . 90.1(5) ?
N1 Mn2 O16 . . 99.0(5) ?
O4B Mn2 O16B . . 65(3) ?
O3 Mn2 O16B . . 111(2) ?
O5 Mn2 O16B . . 90.8(18) ?
N1 Mn2 O16B . . 95.0(19) ?
O4B Mn2 O26 . . 90(3) ?
O3 Mn2 O26 . . 93.5(5) ?
O4 Mn2 O26 . . 79.4(5) ?
O5 Mn2 O26 . . 85.3(5) ?
N1 Mn2 O26 . . 85.1(5) ?
O16 Mn2 O26 . . 174.2(5) ?
O16B Mn2 O26 . . 155(2) ?
O4B Mn2 Na1 . . 55(3) ?
O3 Mn2 Na1 . . 128.7(5) ?
O4 Mn2 Na1 . . 45.3(4) ?
O5 Mn2 Na1 . . 101.5(3) ?
N1 Mn2 Na1 . . 66.5(4) ?
O16 Mn2 Na1 . . 136.4(4) ?
O16B Mn2 Na1 . . 116(2) ?
O26 Mn2 Na1 . . 42.0(3) ?
O7B Mn3 O6 . . 175(2) ?
O6 Mn3 O7 . . 174.1(6) ?
O6 Mn3 N2 . . 90.8(6) ?
O7 Mn3 N2 . . 90.0(6) ?
O7B Mn3 O8 . . 88(2) ?
O6 Mn3 O8 . . 96.2(5) ?
O7 Mn3 O8 . . 82.1(5) ?
N2 Mn3 O8 . . 168.3(9) ?
O7B Mn3 O19 . . 88(3) ?
O6 Mn3 O19 . . 91.3(5) ?
O8 Mn3 O19 . . 93.2(5) ?
O7B Mn3 N2B . . 85(3) ?
O6 Mn3 N2B . . 90.8(16) ?
O8 Mn3 N2B . . 170(4) ?
O19 Mn3 N2B . . 93(4) ?
O7B Mn3 O27 . . 86(3) ?
O6 Mn3 O27 . . 94.5(5) ?
O7 Mn3 O27 . . 79.8(6) ?
N2 Mn3 O27 . . 84.7(9) ?
O8 Mn3 O27 . . 85.4(4) ?
O19 Mn3 O27 . . 174.2(5) ?
N2B Mn3 O27 . . 87(4) ?
O7B Mn3 Na1 . . 49(3) ?
O6 Mn3 Na1 . . 129.8(4) ?
O7 Mn3 Na1 . . 45.7(5) ?
N2 Mn3 Na1 . . 66.6(8) ?
O8 Mn3 Na1 . . 101.8(3) ?
O19 Mn3 Na1 . . 133.2(3) ?
N2B Mn3 Na1 . . 68(4) ?
O27 Mn3 Na1 . . 41.9(3) ?
O9 Mn4 O10 . . 169.6(5) ?
O9 Mn4 O11B . . 102.7(16) ?
O9 Mn4 O11 . . 97.7(5) ?
O10 Mn4 O11 . . 81.3(5) ?
O9 Mn4 N3 . . 89.9(5) ?
O10 Mn4 N3 . . 89.6(5) ?
O11B Mn4 N3 . . 167.3(16) ?
O11 Mn4 N3 . . 168.5(6) ?
O9 Mn4 O10B . . 175.9(11) ?
O11B Mn4 O10B . . 81.3(18) ?
N3 Mn4 O10B . . 86.1(12) ?
O9 Mn4 O22 . . 91.6(5) ?
O11B Mn4 O22 . . 82(5) ?
N3 Mn4 O22 . . 99.3(4) ?
O10B Mn4 O22 . . 88.1(19) ?
O9 Mn4 O28 . . 90.3(5) ?
O10 Mn4 O28 . . 79.4(5) ?
O11B Mn4 O28 . . 93(5) ?
O11 Mn4 O28 . . 86.2(7) ?
N3 Mn4 O28 . . 85.2(4) ?
O10B Mn4 O28 . . 90.3(19) ?
O22 Mn4 O28 . . 175.2(4) ?
O9 Mn4 C22B . . 129.3(11) ?
O11B Mn4 C22B . . 26.9(14) ?
N3 Mn4 C22B . . 140.4(10) ?
O10B Mn4 C22B . . 54.7(13) ?
O22 Mn4 C22B . . 87(2) ?
O28 Mn4 C22B . . 89(2) ?
O9 Mn4 Na1 . . 125.6(4) ?
O10 Mn4 Na1 . . 45.4(4) ?
O11B Mn4 Na1 . . 104(3) ?
O11 Mn4 Na1 . . 102.0(6) ?
N3 Mn4 Na1 . . 66.5(3) ?
O10B Mn4 Na1 . . 53.4(19) ?
O22 Mn4 Na1 . . 138.3(3) ?
O28 Mn4 Na1 . . 42.1(3) ?
C22B Mn4 Na1 . . 83.1(18) ?
O25 Na1 O28 . . 86.1(5) ?
O25 Na1 O27 . . 152.0(6) ?
O28 Na1 O27 . . 87.2(4) ?
O25 Na1 O26 . . 87.5(5) ?
O28 Na1 O26 . . 155.4(5) ?
O27 Na1 O26 . . 87.4(4) ?
O25 Na1 O10 . . 82.8(5) ?
O28 Na1 O10 . . 66.0(4) ?
O27 Na1 O10 . . 118.8(4) ?
O26 Na1 O10 . . 136.5(5) ?
O25 Na1 O1 . . 67.2(6) ?
O28 Na1 O1 . . 119.7(4) ?
O27 Na1 O1 . . 138.2(5) ?
O26 Na1 O1 . . 79.1(4) ?
O10 Na1 O1 . . 58.0(4) ?
O25 Na1 O7 . . 140.2(5) ?
O28 Na1 O7 . . 82.7(4) ?
O27 Na1 O7 . . 65.3(4) ?
O26 Na1 O7 . . 116.5(5) ?
O10 Na1 O7 . . 57.8(4) ?
O1 Na1 O7 . . 85.7(4) ?
O25 Na1 O4 . . 120.3(6) ?
O28 Na1 O4 . . 138.9(4) ?
O27 Na1 O4 . . 81.4(4) ?
O26 Na1 O4 . . 63.5(4) ?
O10 Na1 O4 . . 85.4(4) ?
O1 Na1 O4 . . 57.2(4) ?
O7 Na1 O4 . . 56.7(4) ?
O25 Na1 O7B . . 139.8(12) ?
O28 Na1 O7B . . 88.0(16) ?
O27 Na1 O7B . . 66.9(10) ?
O26 Na1 O7B . . 111.8(17) ?
O25 Na1 O10B . . 86.6(9) ?
O28 Na1 O10B . . 72.5(8) ?
O27 Na1 O10B . . 117.1(10) ?
O26 Na1 O10B . . 130.8(9) ?
O7B Na1 O10B . . 53.9(14) ?
O25 Na1 Dy1 . . 104.6(5) ?
O28 Na1 Dy1 . . 103.7(3) ?
O27 Na1 Dy1 . . 103.4(3) ?
O26 Na1 Dy1 . . 100.9(4) ?
O10 Na1 Dy1 . . 42.6(3) ?
O1 Na1 Dy1 . . 42.9(3) ?
O7 Na1 Dy1 . . 42.8(2) ?
O4 Na1 Dy1 . . 42.9(2) ?
O25 Na1 Mn1 . . 41.9(5) ?
O28 Na1 Mn1 . . 95.2(3) ?
O27 Na1 Mn1 . . 166.1(4) ?
O26 Na1 Mn1 . . 95.8(4) ?
O10 Na1 Mn1 . . 51.0(3) ?
O1 Na1 Mn1 . . 31.0(3) ?
O7 Na1 Mn1 . . 101.3(3) ?
O4 Na1 Mn1 . . 88.0(3) ?
Dy1 Na1 Mn1 . . 62.77(13) ?
C7 O3 Mn2 . . 129.8(10) ?
C8 O5 Mn2 . . 111.3(9) ?
C14 O6 Mn3 . . 128.9(9) ?
C15 O8 Mn3 . . 111.3(8) ?
C21 O9 Mn4 . . 130.4(10) ?
Na1 O25 Mn1 . . 97.1(6) ?
Na1 O25 H25C . . 127.7 ?
Mn1 O25 H25C . . 105.4 ?
Na1 O25 H25D . . 136.0 ?
Mn1 O25 H25D . . 71.8 ?
H25C O25 H25D . . 96.2 ?
Mn2 O26 Na1 . . 98.6(5) ?
Mn2 O26 H26C . . 99(10) ?
Na1 O26 H26C . . 124(5) ?
Mn2 O26 H26D . . 94(10) ?
Na1 O26 H26D . . 125(5) ?
H26C O26 H26D . . 106(6) ?
Mn3 O27 Na1 . . 96.9(4) ?
Mn3 O27 H27C . . 83(10) ?
Na1 O27 H27C . . 128(5) ?
Mn3 O27 H27D . . 111(10) ?
Na1 O27 H27D . . 127(5) ?
H27C O27 H27D . . 101(5) ?
Mn4 O28 Na1 . . 96.2(4) ?
Mn4 O28 H28C . . 93(10) ?
Na1 O28 H28C . . 126(5) ?
Mn4 O28 H28D . . 109(10) ?
Na1 O28 H28D . . 126(5) ?
H28C O28 H28D . . 100(5) ?
C1 N1 O1 . . 110.6(13) ?
C1B N1 O1B . . 111(2) ?
C1B N1 Mn2 . . 133.9(19) ?
C1 N1 Mn2 . . 130.1(11) ?
O1 N1 Mn2 . . 114.9(8) ?
O1B N1 Mn2 . . 113.8(14) ?
C15 N3 O7 . . 112.6(11) ?
C15 N3 O7B . . 112(2) ?
C15 N3 Mn4 . . 131.0(10) ?
O7 N3 Mn4 . . 114.5(9) ?
O7B N3 Mn4 . . 116(2) ?
C3 C2 C7 . . 116.4(15) ?
C3 C2 C1 . . 120.2(15) ?
C7 C2 C1 . . 123.3(14) ?
C3 C2 C1B . . 118(2) ?
C7 C2 C1B . . 125(2) ?
C4 C3 C2 . . 123.8(18) ?
C4 C3 H3 . . 118.1 ?
C2 C3 H3 . . 118.1 ?
C3 C4 C5 . . 119.6(18) ?
C3 C4 H4 . . 120.2 ?
C5 C4 H4 . . 120.2 ?
C4 C5 C6 . . 120.2(17) ?
C4 C5 H5 . . 119.9 ?
C6 C5 H5 . . 119.9 ?
C7 C6 C5 . . 119.6(17) ?
C7 C6 H6 . . 120.2 ?
C5 C6 H6 . . 120.2 ?
O3 C7 C6 . . 116.9(15) ?
O3 C7 C2 . . 122.5(14) ?
C6 C7 C2 . . 120.6(16) ?
N2B C8 O5 . . 115(5) ?
O5 C8 N2 . . 122.7(15) ?
N2B C8 C9 . . 126(5) ?
O5 C8 C9 . . 119.0(13) ?
N2 C8 C9 . . 118.3(15) ?
C14 C9 C10 . . 119.1(15) ?
C14 C9 C8 . . 123.5(14) ?
C10 C9 C8 . . 117.2(15) ?
C9 C10 C11 . . 122.0(18) ?
C9 C10 H10 . . 119.0 ?
C11 C10 H10 . . 119.0 ?
C12 C11 C10 . . 118.7(18) ?
C12 C11 H11 . . 120.7 ?
C10 C11 H11 . . 120.7 ?
C11 C12 C13 . . 120.2(17) ?
C11 C12 H12 . . 119.9 ?
C13 C12 H12 . . 119.9 ?
C12 C13 C14 . . 120.5(18) ?
C12 C13 H13 . . 119.7 ?
C14 C13 H13 . . 119.7 ?
O6 C14 C9 . . 123.9(14) ?
O6 C14 C13 . . 116.9(15) ?
C9 C14 C13 . . 119.2(16) ?
O8 C15 N3 . . 121.1(12) ?
O8 C15 C16 . . 119.2(13) ?
N3 C15 C16 . . 119.7(13) ?
C17 C16 C21 . . 120.8(15) ?
C17 C16 C15 . . 118.1(15) ?
C21 C16 C15 . . 121.1(14) ?
C18 C17 C16 . . 119.7(18) ?
C18 C17 H17 . . 120.1 ?
C16 C17 H17 . . 120.1 ?
C19 C18 C17 . . 120.8(17) ?
C19 C18 H18 . . 119.6 ?
C17 C18 H18 . . 119.6 ?
C18 C19 C20 . . 121.8(18) ?
C18 C19 H19 . . 119.1 ?
C20 C19 H19 . . 119.1 ?
C19 C20 C21 . . 121.3(18) ?
C19 C20 H20 . . 119.4 ?
C21 C20 H20 . . 119.4 ?
O9 C21 C16 . . 126.0(14) ?
O9 C21 C20 . . 118.5(16) ?
C16 C21 C20 . . 115.5(15) ?
O14 Dy1 O17 . . 77.0(5) ?
O14 Dy1 O10 . . 82.6(5) ?
O17 Dy1 O10 . . 143.9(5) ?
O14 Dy1 O7 . . 144.2(5) ?
O17 Dy1 O7 . . 138.6(5) ?
O10 Dy1 O7 . . 65.0(4) ?
O14 Dy1 O1 . . 79.9(5) ?
O17 Dy1 O1 . . 82.2(5) ?
O10 Dy1 O1 . . 64.9(4) ?
O7 Dy1 O1 . . 98.4(5) ?
O14 Dy1 O4 . . 139.5(5) ?
O17 Dy1 O4 . . 79.4(5) ?
O10 Dy1 O4 . . 98.3(4) ?
O7 Dy1 O4 . . 64.3(4) ?
O1 Dy1 O4 . . 64.6(4) ?
O14 Dy1 Na1 . . 118.1(5) ?
O17 Dy1 Na1 . . 118.8(4) ?
O10 Dy1 Na1 . . 48.4(3) ?
O7 Dy1 Na1 . . 49.5(4) ?
O1 Dy1 Na1 . . 49.0(3) ?
O4 Dy1 Na1 . . 49.8(3) ?
N1 O1 Mn1 . . 114.1(9) ?
N1 O1 Dy1 . . 117.7(9) ?
Mn1 O1 Dy1 . . 118.9(6) ?
N1 O1 Na1 . . 110.6(8) ?
Mn1 O1 Na1 . . 102.1(6) ?
Dy1 O1 Na1 . . 88.2(4) ?
C1 O2 Mn1 . . 110.9(11) ?
N2 O4 Mn2 . . 113.3(9) ?
N2 O4 Dy1 . . 120.9(10) ?
Mn2 O4 Dy1 . . 118.1(6) ?
N2 O4 Na1 . . 105.8(12) ?
Mn2 O4 Na1 . . 105.1(6) ?
Dy1 O4 Na1 . . 87.3(4) ?
C8 N2 O4 . . 110.7(15) ?
C8 N2 Mn3 . . 132.9(13) ?
O4 N2 Mn3 . . 115.2(10) ?
O2 C1 N1 . . 122.7(16) ?
O2 C1 C2 . . 118.3(15) ?
N1 C1 C2 . . 118.1(15) ?
C22 N4 O10 . . 112.5(12) ?
C22 N4 Mn1 . . 130.5(11) ?
O10 N4 Mn1 . . 116.0(9) ?
N3 O7 Mn3 . . 112.8(8) ?
N3 O7 Dy1 . . 120.0(9) ?
Mn3 O7 Dy1 . . 119.7(6) ?
N3 O7 Na1 . . 106.1(9) ?
Mn3 O7 Na1 . . 104.4(7) ?
Dy1 O7 Na1 . . 87.7(5) ?
N4 O10 Mn4 . . 113.8(9) ?
N4 O10 Dy1 . . 119.7(9) ?
Mn4 O10 Dy1 . . 118.4(5) ?
N4 O10 Na1 . . 105.5(8) ?
Mn4 O10 Na1 . . 104.3(5) ?
Dy1 O10 Na1 . . 89.0(4) ?
C22 O11 Mn4 . . 112.4(11) ?
O11 C22 N4 . . 119.9(15) ?
O11 C22 C23 . . 120.0(16) ?
N4 C22 C23 . . 120.1(14) ?
C24 C23 C28 . . 120.1(14) ?
C24 C23 C22 . . 118.1(15) ?
C28 C23 C22 . . 121.8(14) ?
C23 C24 C25 . . 119.2(17) ?
C23 C24 H24 . . 120.4 ?
C25 C24 H24 . . 120.4 ?
C26 C25 C24 . . 121.5(17) ?
C26 C25 H25 . . 119.3 ?
C24 C25 H25 . . 119.3 ?
C25 C26 C27 . . 120.4(17) ?
C25 C26 H26 . . 119.8 ?
C27 C26 H26 . . 119.8 ?
C26 C27 C28 . . 120.9(17) ?
C26 C27 H27 . . 119.6 ?
C28 C27 H27 . . 119.6 ?
O12 C28 C27 . . 117.5(15) ?
O12 C28 C23 . . 124.4(14) ?
C27 C28 C23 . . 118.0(15) ?
C28 O12 Mn1 . . 128.7(11) ?
O12 Mn1 O1 . . 170.3(7) ?
O12 Mn1 O2 . . 97.5(6) ?
O1 Mn1 O2 . . 81.3(5) ?
O12 Mn1 N4 . . 90.9(6) ?
O1 Mn1 N4 . . 89.2(5) ?
O2 Mn1 N4 . . 168.5(6) ?
O12 Mn1 O13 . . 94.4(7) ?
O1 Mn1 O13 . . 95.2(6) ?
O2 Mn1 O13 . . 90.1(6) ?
N4 Mn1 O13 . . 97.1(6) ?
O12 Mn1 O25 . . 89.8(6) ?
O1 Mn1 O25 . . 80.5(5) ?
O2 Mn1 O25 . . 88.6(6) ?
N4 Mn1 O25 . . 83.5(6) ?
O13 Mn1 O25 . . 175.7(6) ?
O12 Mn1 Na1 . . 124.8(5) ?
O1 Mn1 Na1 . . 46.9(4) ?
O2 Mn1 Na1 . . 102.9(4) ?
N4 Mn1 Na1 . . 65.7(4) ?
O13 Mn1 Na1 . . 135.6(5) ?
O25 Mn1 Na1 . . 41.0(3) ?
C29 O13 Mn1 . . 124.3(12) ?
C29 O14 Dy1 . . 140.1(13) ?
O13 C29 O14 . . 124.2(18) ?
O13 C29 C30 . . 119.0(17) ?
O14 C29 C30 . . 116.8(19) ?
C35 C30 C31 . . 120.6(18) ?
C35 C30 C29 . . 120.7(18) ?
C31 C30 C29 . . 118.7(18) ?
C32 C31 C30 . . 119(2) ?
C32 C31 H31 . . 120.7 ?
C30 C31 H31 . . 120.7 ?
C31 C32 C33 . . 121.5(19) ?
C31 C32 H32 . . 119.2 ?
C33 C32 H32 . . 119.2 ?
O15 C33 C32 . . 123.0(19) ?
O15 C33 C34 . . 118(2) ?
C32 C33 C34 . . 119.1(19) ?
C35 C34 C33 . . 120(2) ?
C35 C34 H34 . . 120.2 ?
C33 C34 H34 . . 120.2 ?
C30 C35 C34 . . 120(2) ?
C30 C35 H35 . . 119.8 ?
C34 C35 H35 . . 119.8 ?
C33 O15 H15O . . 109.5 ?
O20 Dy1B O23 . . 87.6(7) ?
O20 Dy1B O14B . . 123.8(19) ?
O23 Dy1B O14B . . 77.7(18) ?
O20 Dy1B O7B . . 80(2) ?
O23 Dy1B O7B . . 78(2) ?
O14B Dy1B O7B . . 145(3) ?
O20 Dy1B O4B . . 82.8(19) ?
O23 Dy1B O4B . . 141(2) ?
O14B Dy1B O4B . . 137(2) ?
O7B Dy1B O4B . . 63.6(19) ?
O20 Dy1B O10B . . 139.6(13) ?
O23 Dy1B O10B . . 67.5(16) ?
O14B Dy1B O10B . . 83(2) ?
O7B Dy1B O10B . . 64.9(19) ?
O4B Dy1B O10B . . 97(2) ?
O20 Dy1B O1B . . 143.5(11) ?
O23 Dy1B O1B . . 127.4(11) ?
O14B Dy1B O1B . . 79.2(18) ?
O7B Dy1B O1B . . 96(2) ?
O4B Dy1B O1B . . 63.6(18) ?
O10B Dy1B O1B . . 63.2(15) ?
O20 Dy1B Na1 . . 116.8(6) ?
O23 Dy1B Na1 . . 104.2(5) ?
O14B Dy1B Na1 . . 119.4(18) ?
O7B Dy1B Na1 . . 45(2) ?
O4B Dy1B Na1 . . 50(2) ?
O10B Dy1B Na1 . . 47.3(16) ?
O1B Dy1B Na1 . . 51.2(14) ?
N1 O1B Mn1B . . 110.9(19) ?
N1 O1B Dy1B . . 129(2) ?
Mn1B O1B Dy1B . . 119.0(18) ?
C1B O2B Mn1B . . 113(3) ?
N2B O4B Mn2 . . 106(4) ?
N2B O4B Dy1B . . 123(5) ?
Mn2 O4B Dy1B . . 129(3) ?
C8 N2B O4B . . 123(8) ?
C8 N2B Mn3 . . 123(6) ?
O4B N2B Mn3 . . 112(4) ?
N1 C1B O2B . . 121(3) ?
N1 C1B C2 . . 117(3) ?
O2B C1B C2 . . 123(3) ?
C22B N4B O10B . . 110(3) ?
C22B N4B Mn1B . . 128(4) ?
O10B N4B Mn1B . . 116(3) ?
N3 O7B Mn3 . . 106(2) ?
N3 O7B Dy1B . . 121(4) ?
Mn3 O7B Dy1B . . 127(4) ?
N3 O7B Na1 . . 94(4) ?
Mn3 O7B Na1 . . 102(4) ?
Dy1B O7B Na1 . . 97(2) ?
N4B O10B Mn4 . . 109(2) ?
N4B O10B Dy1B . . 119(3) ?
Mn4 O10B Dy1B . . 126(2) ?
N4B O10B Na1 . . 108(4) ?
Mn4 O10B Na1 . . 92(2) ?
Dy1B O10B Na1 . . 94.8(16) ?
C22B O11B Mn4 . . 110(4) ?
O11B C22B N4B . . 127(4) ?
O11B C22B C23B . . 112(4) ?
N4B C22B C23B . . 121(4) ?
O11B C22B Mn4 . . 43(2) ?
N4B C22B Mn4 . . 86(3) ?
C23B C22B Mn4 . . 153(3) ?
C24B C23B C28B . . 120.0 ?
C24B C23B C22B . . 116(3) ?
C28B C23B C22B . . 124(3) ?
C23B C24B C25B . . 120.0 ?
C23B C24B H24B . . 120.0 ?
C25B C24B H24B . . 120.0 ?
C26B C25B C24B . . 120.0 ?
C26B C25B H25B . . 120.0 ?
C24B C25B H25B . . 120.0 ?
C25B C26B C27B . . 120.0 ?
C25B C26B H26B . . 120.0 ?
C27B C26B H26B . . 120.0 ?
C28B C27B C26B . . 120.0 ?
C28B C27B H27B . . 120.0 ?
C26B C27B H27B . . 120.0 ?
O12B C28B C27B . . 117(3) ?
O12B C28B C23B . . 123(3) ?
C27B C28B C23B . . 120.0 ?
C28B O12B Mn1B . . 130(3) ?
O12B Mn1B O1B . . 169(3) ?
O12B Mn1B O2B . . 97(2) ?
O1B Mn1B O2B . . 80.7(18) ?
O12B Mn1B N4B . . 92(2) ?
O1B Mn1B N4B . . 88.1(18) ?
O2B Mn1B N4B . . 167(2) ?
O12B Mn1B O13B . . 96(2) ?
O1B Mn1B O13B . . 95(2) ?
O2B Mn1B O13B . . 91(3) ?
N4B Mn1B O13B . . 97(3) ?
C29B O13B Mn1B . . 125(4) ?
C29B O14B Dy1B . . 141(6) ?
O13B C29B O14B . . 123(4) ?
O13B C29B C30B . . 123(4) ?
O14B C29B C30B . . 113(4) ?
C31B C30B C35B . . 119(4) ?
C31B C30B C29B . . 120(5) ?
C35B C30B C29B . . 117(4) ?
C32B C31B C30B . . 118(4) ?
C32B C31B H31B . . 121.1 ?
C30B C31B H31B . . 121.1 ?
C33B C32B C31B . . 123(5) ?
C33B C32B H32B . . 118.7 ?
C31B C32B H32B . . 118.7 ?
O15B C33B C32B . . 122(5) ?
O15B C33B C34B . . 119(5) ?
C32B C33B C34B . . 116(4) ?
C35B C34B C33B . . 121(4) ?
C35B C34B H34B . . 119.6 ?
C33B C34B H34B . . 119.6 ?
C34B C35B C30B . . 120(4) ?
C34B C35B H35B . . 120.2 ?
C30B C35B H35B . . 120.2 ?
C33B O15B H15B . . 109.5 ?
C36 O16 Mn2 . . 122.5(14) ?
C36 O17 Dy1 . . 138.2(14) ?
O16 C36 O17 . . 125(2) ?
O16 C36 C37 . . 119.3(18) ?
O17 C36 C37 . . 115.9(19) ?
C38 C37 C42 . . 124(2) ?
C38 C37 C36 . . 119(2) ?
C42 C37 C36 . . 117(2) ?
C37 C38 C39 . . 115(2) ?
C37 C38 H38 . . 122.5 ?
C39 C38 H38 . . 122.5 ?
C40 C39 C38 . . 122(3) ?
C40 C39 H39 . . 118.9 ?
C38 C39 H39 . . 118.9 ?
O18 C40 C39 . . 122(3) ?
O18 C40 C41 . . 117(3) ?
C39 C40 C41 . . 120(3) ?
C42 C41 C40 . . 121(3) ?
C42 C41 H41 . . 119.5 ?
C40 C41 H41 . . 119.5 ?
C41 C42 C37 . . 117(3) ?
C41 C42 H42 . . 121.6 ?
C37 C42 H42 . . 121.6 ?
C40 O18 H18O . . 109.5 ?
C36B O16B Mn2 . . 144(6) ?
O16B C36B O17B . . 124(2) ?
O16B C36B C37B . . 118(2) ?
O17B C36B C37B . . 118(2) ?
C38B C37B C42B . . 120.0 ?
C38B C37B C36B . . 117.5(17) ?
C42B C37B C36B . . 120.3(17) ?
C37B C38B C39B . . 120.0 ?
C37B C38B H38B . . 120.0 ?
C39B C38B H38B . . 120.0 ?
C40B C39B C38B . . 120.0 ?
C40B C39B H39B . . 120.0 ?
C38B C39B H39B . . 120.0 ?
O18B C40B C39B . . 121.3(16) ?
O18B C40B C41B . . 118.5(16) ?
C39B C40B C41B . . 120.0 ?
C42B C41B C40B . . 120.0 ?
C42B C41B H41B . . 120.0 ?
C40B C41B H41B . . 120.0 ?
C41B C42B C37B . . 120.0 ?
C41B C42B H42B . . 120.0 ?
C37B C42B H42B . . 120.0 ?
C40B O18B H18B . . 109.5 ?
C43 O19 Mn3 . . 128.8(11) ?
C43 O20 Dy1B . . 145.8(12) ?
O19 C43 O20 . . 123.8(14) ?
O19 C43 C44 . . 118.2(13) ?
O20 C43 C44 . . 118.0(13) ?
C49 C44 C45 . . 120.2(9) ?
C49 C44 C43 . . 121.3(10) ?
C45 C44 C43 . . 118.5(10) ?
C44 C45 C46 . . 119.7(9) ?
C44 C45 H45 . . 120.1 ?
C46 C45 H45 . . 120.1 ?
C47 C46 C45 . . 120.0(9) ?
C47 C46 H46 . . 120.0 ?
C45 C46 H46 . . 120.0 ?
O21 C47 C46 . . 121.4(10) ?
O21 C47 C48 . . 118.3(10) ?
C46 C47 C48 . . 120.3(9) ?
C49 C48 C47 . . 119.5(9) ?
C49 C48 H48 . . 120.3 ?
C47 C48 H48 . . 120.3 ?
C44 C49 C48 . . 120.2(9) ?
C44 C49 H49 . . 119.9 ?
C48 C49 H49 . . 119.9 ?
C47 O21 H21O . . 109.5 ?
C50 O22 Mn4 . . 118.0(9) ?
C50 O23 Dy1B . . 155.2(11) ?
O23 C50 O22 . . 122.3(14) ?
O23 C50 C51 . . 116.9(13) ?
O22 C50 C51 . . 120.7(12) ?
C52 C51 C56 . . 118.8(12) ?
C52 C51 C50 . . 122.1(12) ?
C56 C51 C50 . . 119.2(13) ?
C53 C52 C51 . . 121.2(13) ?
C53 C52 H52 . . 119.4 ?
C51 C52 H52 . . 119.4 ?
C54 C53 C52 . . 119.4(13) ?
C54 C53 H53 . . 120.3 ?
C52 C53 H53 . . 120.3 ?
O24 C54 C53 . . 122.3(13) ?
O24 C54 C55 . . 117.9(13) ?
C53 C54 C55 . . 119.7(13) ?
C56 C55 C54 . . 121.2(14) ?
C56 C55 H55 . . 119.4 ?
C54 C55 H55 . . 119.4 ?
C55 C56 C51 . . 119.8(14) ?
C55 C56 H56 . . 120.1 ?
C51 C56 H56 . . 120.1 ?
C54 O24 H24O . . 109.5 ?
O29 C57 N5 . . 130(4) ?
O29 C57 H57 . . 115.2 ?
N5 C57 H57 . . 115.2 ?
C57 N5 C58 . . 115(3) ?
C57 N5 C59 . . 124(3) ?
C58 N5 C59 . . 121(3) ?
N5 C58 H58A . . 109.5 ?
N5 C58 H58B . . 109.5 ?
H58A C58 H58B . . 109.5 ?
N5 C58 H58C . . 109.5 ?
H58A C58 H58C . . 109.5 ?
H58B C58 H58C . . 109.5 ?
N5 C59 H59A . . 109.5 ?
N5 C59 H59B . . 109.5 ?
H59A C59 H59B . . 109.5 ?
N5 C59 H59C . . 109.5 ?
H59A C59 H59C . . 109.5 ?
H59B C59 H59C . . 109.5 ?
O29B C57B N5B . . 125(4) ?
O29B C57B H57B . . 117.6 ?
N5B C57B H57B . . 117.6 ?
C57B N5B C59B . . 127(3) ?
C57B N5B C58B . . 115(3) ?
C59B N5B C58B . . 118(3) ?
N5B C58B H58D . . 109.5 ?
N5B C58B H58E . . 109.5 ?
H58D C58B H58E . . 109.5 ?
N5B C58B H58F . . 109.5 ?
H58D C58B H58F . . 109.5 ?
H58E C58B H58F . . 109.5 ?
N5B C59B H59D . . 109.5 ?
N5B C59B H59E . . 109.5 ?
H59D C59B H59E . . 109.5 ?
N5B C59B H59F . . 109.5 ?
H59D C59B H59F . . 109.5 ?
H59E C59B H59F . . 109.5 ?
O30 C60 N6 . . 127(2) ?
O30 C60 H60 . . 116.7 ?
N6 C60 H60 . . 116.7 ?
C60 N6 C61 . . 121(2) ?
C60 N6 C62 . . 119(2) ?
C61 N6 C62 . . 120(2) ?
N6 C61 H61A . . 109.5 ?
N6 C61 H61B . . 109.5 ?
H61A C61 H61B . . 109.5 ?
N6 C61 H61C . . 109.5 ?
H61A C61 H61C . . 109.5 ?
H61B C61 H61C . . 109.5 ?
N6 C62 H62A . . 109.5 ?
N6 C62 H62B . . 109.5 ?
H62A C62 H62B . . 109.5 ?
N6 C62 H62C . . 109.5 ?
H62A C62 H62C . . 109.5 ?
H62B C62 H62C . . 109.5 ?
O31 C63 N7 . . 127.3(19) ?
O31 C63 H63 . . 116.3 ?
N7 C63 H63 . . 116.3 ?
C63 N7 C64 . . 119(2) ?
C63 N7 C65 . . 122.3(18) ?
C64 N7 C65 . . 119(2) ?
N7 C64 H64A . . 109.5 ?
N7 C64 H64B . . 109.5 ?
H64A C64 H64B . . 109.5 ?
N7 C64 H64C . . 109.5 ?
H64A C64 H64C . . 109.5 ?
H64B C64 H64C . . 109.5 ?
N7 C65 H65A . . 109.5 ?
N7 C65 H65B . . 109.5 ?
H65A C65 H65B . . 109.5 ?
N7 C65 H65C . . 109.5 ?
H65A C65 H65C . . 109.5 ?
H65B C65 H65C . . 109.5 ?
O32 C66 N8 . . 126(3) ?
O32 C66 H66 . . 117.2 ?
N8 C66 H66 . . 117.2 ?
C66 N8 C67 . . 119(3) ?
C66 N8 C68 . . 115(3) ?
C67 N8 C68 . . 125(4) ?
N8 C67 H67A . . 109.5 ?
N8 C67 H67B . . 109.5 ?
H67A C67 H67B . . 109.5 ?
N8 C67 H67C . . 109.5 ?
H67A C67 H67C . . 109.5 ?
H67B C67 H67C . . 109.5 ?
N8 C68 H68A . . 109.5 ?
N8 C68 H68B . . 109.5 ?
H68A C68 H68B . . 109.5 ?
N8 C68 H68C . . 109.5 ?
H68A C68 H68C . . 109.5 ?
H68B C68 H68C . . 109.5 ?
N8B C66B O32B . . 122(4) ?
N8B C66B H66B . . 119.2 ?
O32B C66B H66B . . 119.2 ?
C66B N8B C67B . . 118(4) ?
C66B N8B C68B . . 121(3) ?
C67B N8B C68B . . 120(3) ?
N8B C67B H67D . . 109.5 ?
N8B C67B H67E . . 109.5 ?
H67D C67B H67E . . 109.5 ?
N8B C67B H67F . . 109.5 ?
H67D C67B H67F . . 109.5 ?
H67E C67B H67F . . 109.5 ?
N8B C68B H68D . . 109.5 ?
N8B C68B H68E . . 109.5 ?
H68D C68B H68E . . 109.5 ?
N8B C68B H68F . . 109.5 ?
H68D C68B H68F . . 109.5 ?
H68E C68B H68F . . 109.5 ?

loop_
_geom_bond_atom_site_label_1
_geom_bond_atom_site_label_2
_geom_bond_site_symmetry_2
_geom_bond_distance
_geom_bond_publ_flag
Mn2 O4B . 1.83(7) ?
Mn2 O3 . 1.854(12) ?
Mn2 O4 . 1.910(14) ?
Mn2 O5 . 1.939(11) ?
Mn2 N1 . 1.960(13) ?
Mn2 O16 . 2.154(15) ?
Mn2 O16B . 2.20(4) ?
Mn2 O26 . 2.393(15) ?
Mn2 Na1 . 3.726(6) ?
Mn3 O7B . 1.83(6) ?
Mn3 O6 . 1.853(11) ?
Mn3 O7 . 1.904(13) ?
Mn3 N2 . 1.91(2) ?
Mn3 O8 . 1.944(10) ?
Mn3 O19 . 2.127(11) ?
Mn3 N2B . 2.15(11) ?
Mn3 O27 . 2.447(13) ?
Mn3 Na1 . 3.691(6) ?
Mn4 O9 . 1.833(10) ?
Mn4 O10 . 1.901(12) ?
Mn4 O11B . 1.90(4) ?
Mn4 O11 . 1.952(12) ?
Mn4 N3 . 1.969(12) ?
Mn4 O10B . 2.07(4) ?
Mn4 O22 . 2.230(11) ?
Mn4 O28 . 2.446(12) ?
Mn4 C22B . 2.64(5) ?
Mn4 Na1 . 3.651(6) ?
Na1 O25 . 2.396(14) ?
Na1 O28 . 2.460(13) ?
Na1 O27 . 2.486(15) ?
Na1 O26 . 2.519(15) ?
Na1 O10 . 2.682(14) ?
Na1 O1 . 2.704(15) ?
Na1 O7 . 2.725(18) ?
Na1 O4 . 2.740(15) ?
Na1 O7B . 2.85(10) ?
Na1 O10B . 2.93(7) ?
Na1 Dy1 . 3.583(7) ?
Na1 Mn1 . 3.621(7) ?
O3 C7 . 1.37(2) ?
O5 C8 . 1.299(18) ?
O6 C14 . 1.37(2) ?
O8 C15 . 1.287(18) ?
O9 C21 . 1.317(19) ?
O25 Mn1 . 2.435(19) ?
O25 H25C . 0.9200 ?
O25 H25D . 0.8696 ?
O26 H26C . 0.85(4) ?
O26 H26D . 0.84(4) ?
O27 H27C . 0.87(4) ?
O27 H27D . 0.87(4) ?
O28 H28C . 0.88(4) ?
O28 H28D . 0.88(4) ?
N1 C1B . 1.30(4) ?
N1 C1 . 1.30(2) ?
N1 O1 . 1.394(16) ?
N1 O1B . 1.45(4) ?
N3 C15 . 1.319(18) ?
N3 O7 . 1.395(17) ?
N3 O7B . 1.63(8) ?
C2 C3 . 1.41(2) ?
C2 C7 . 1.42(2) ?
C2 C1 . 1.48(2) ?
C2 C1B . 1.51(4) ?
C3 C4 . 1.33(2) ?
C3 H3 . 0.9500 ?
C4 C5 . 1.39(3) ?
C4 H4 . 0.9500 ?
C5 C6 . 1.40(3) ?
C5 H5 . 0.9500 ?
C6 C7 . 1.39(2) ?
C6 H6 . 0.9500 ?
C8 N2B . 1.18(8) ?
C8 N2 . 1.31(2) ?
C8 C9 . 1.49(2) ?
C9 C14 . 1.38(2) ?
C9 C10 . 1.38(2) ?
C10 C11 . 1.39(2) ?
C10 H10 . 0.9500 ?
C11 C12 . 1.37(3) ?
C11 H11 . 0.9500 ?
C12 C13 . 1.38(3) ?
C12 H12 . 0.9500 ?
C13 C14 . 1.41(2) ?
C13 H13 . 0.9500 ?
C15 C16 . 1.47(2) ?
C16 C17 . 1.40(2) ?
C16 C21 . 1.42(2) ?
C17 C18 . 1.39(2) ?
C17 H17 . 0.9500 ?
C18 C19 . 1.31(3) ?
C18 H18 . 0.9500 ?
C19 C20 . 1.38(3) ?
C19 H19 . 0.9500 ?
C20 C21 . 1.43(2) ?
C20 H20 . 0.9500 ?
Dy1 O14 . 2.250(14) ?
Dy1 O17 . 2.332(14) ?
Dy1 O10 . 2.425(12) ?
Dy1 O7 . 2.438(11) ?
Dy1 O1 . 2.439(12) ?
Dy1 O4 . 2.440(10) ?
O1 Mn1 . 1.906(12) ?
O2 C1 . 1.29(2) ?
O2 Mn1 . 1.938(12) ?
O4 N2 . 1.427(17) ?
N4 C22 . 1.33(2) ?
N4 O10 . 1.387(16) ?
N4 Mn1 . 1.944(13) ?
O11 C22 . 1.285(19) ?
C22 C23 . 1.47(2) ?
C23 C24 . 1.39(2) ?
C23 C28 . 1.42(2) ?
C24 C25 . 1.40(2) ?
C24 H24 . 0.9500 ?
C25 C26 . 1.35(2) ?
C25 H25 . 0.9500 ?
C26 C27 . 1.39(2) ?
C26 H26 . 0.9500 ?
C27 C28 . 1.40(2) ?
C27 H27 . 0.9500 ?
C28 O12 . 1.34(2) ?
O12 Mn1 . 1.859(13) ?
Mn1 O13 . 2.147(16) ?
O13 C29 . 1.25(2) ?
O14 C29 . 1.28(2) ?
C29 C30 . 1.49(2) ?
C30 C35 . 1.38(3) ?
C30 C31 . 1.41(2) ?
C31 C32 . 1.38(2) ?
C31 H31 . 0.9500 ?
C32 C33 . 1.40(3) ?
C32 H32 . 0.9500 ?
C33 O15 . 1.37(2) ?
C33 C34 . 1.40(3) ?
C34 C35 . 1.39(2) ?
C34 H34 . 0.9500 ?
C35 H35 . 0.9500 ?
O15 H15O . 0.8400 ?
Dy1B O20 . 1.900(18) ?
Dy1B O23 . 2.193(15) ?
Dy1B O14B . 2.23(3) ?
Dy1B O7B . 2.43(4) ?
Dy1B O4B . 2.45(4) ?
Dy1B O10B . 2.45(4) ?
Dy1B O1B . 2.48(3) ?
O1B Mn1B . 1.92(3) ?
O2B C1B . 1.30(4) ?
O2B Mn1B . 1.93(3) ?
O4B N2B . 1.43(4) ?
N4B C22B . 1.31(4) ?
N4B O10B . 1.40(4) ?
N4B Mn1B . 1.94(3) ?
O11B C22B . 1.28(4) ?
C22B C23B . 1.49(4) ?
C23B C24B . 1.3900 ?
C23B C28B . 1.3900 ?
C24B C25B . 1.3900 ?
C24B H24B . 0.9500 ?
C25B C26B . 1.3900 ?
C25B H25B . 0.9500 ?
C26B C27B . 1.3900 ?
C26B H26B . 0.9500 ?
C27B C28B . 1.3900 ?
C27B H27B . 0.9500 ?
C28B O12B . 1.36(4) ?
O12B Mn1B . 1.86(3) ?
Mn1B O13B . 2.15(4) ?
O13B C29B . 1.26(3) ?
O14B C29B . 1.29(3) ?
C29B C30B . 1.49(3) ?
C30B C31B . 1.40(3) ?
C30B C35B . 1.41(3) ?
C31B C32B . 1.39(3) ?
C31B H31B . 0.9500 ?
C32B C33B . 1.39(3) ?
C32B H32B . 0.9500 ?
C33B O15B . 1.37(3) ?
C33B C34B . 1.40(3) ?
C34B C35B . 1.38(3) ?
C34B H34B . 0.9500 ?
C35B H35B . 0.9500 ?
O15B H15B . 0.8400 ?
O16 C36 . 1.24(2) ?
O17 C36 . 1.28(2) ?
C36 C37 . 1.49(3) ?
C37 C38 . 1.40(3) ?
C37 C42 . 1.41(3) ?
C38 C39 . 1.40(3) ?
C38 H38 . 0.9500 ?
C39 C40 . 1.37(3) ?
C39 H39 . 0.9500 ?
C40 O18 . 1.36(3) ?
C40 C41 . 1.39(3) ?
C41 C42 . 1.37(3) ?
C41 H41 . 0.9500 ?
C42 H42 . 0.9500 ?
O18 H18O . 0.8400 ?
O16B C36B . 1.26(2) ?
O17B C36B . 1.29(2) ?
C36B C37B . 1.488(19) ?
C37B C38B . 1.3900 ?
C37B C42B . 1.3900 ?
C38B C39B . 1.3900 ?
C38B H38B . 0.9500 ?
C39B C40B . 1.3900 ?
C39B H39B . 0.9500 ?
C40B O18B . 1.355(17) ?
C40B C41B . 1.3900 ?
C41B C42B . 1.3900 ?
C41B H41B . 0.9500 ?
C42B H42B . 0.9500 ?
O18B H18B . 0.8400 ?
O19 C43 . 1.258(17) ?
O20 C43 . 1.288(18) ?
C43 C44 . 1.485(18) ?
C44 C49 . 1.385(9) ?
C44 C45 . 1.387(9) ?
C45 C46 . 1.388(9) ?
C45 H45 . 0.9500 ?
C46 C47 . 1.387(9) ?
C46 H46 . 0.9500 ?
C47 O21 . 1.356(15) ?
C47 C48 . 1.390(9) ?
C48 C49 . 1.388(9) ?
C48 H48 . 0.9500 ?
C49 H49 . 0.9500 ?
O21 H21O . 0.8400 ?
O22 C50 . 1.280(18) ?
O23 C50 . 1.268(16) ?
C50 C51 . 1.482(19) ?
C51 C52 . 1.395(18) ?
C51 C56 . 1.402(19) ?
C52 C53 . 1.393(18) ?
C52 H52 . 0.9500 ?
C53 C54 . 1.38(2) ?
C53 H53 . 0.9500 ?
C54 O24 . 1.370(17) ?
C54 C55 . 1.40(2) ?
C55 C56 . 1.37(2) ?
C55 H55 . 0.9500 ?
C56 H56 . 0.9500 ?
O24 H24O . 0.8400 ?
O29 C57 . 1.28(3) ?
C57 N5 . 1.30(3) ?
C57 H57 . 0.9500 ?
N5 C58 . 1.42(3) ?
N5 C59 . 1.44(3) ?
C58 H58A . 0.9800 ?
C58 H58B . 0.9800 ?
C58 H58C . 0.9800 ?
C59 H59A . 0.9800 ?
C59 H59B . 0.9800 ?
C59 H59C . 0.9800 ?
O29B C57B . 1.28(3) ?
C57B N5B . 1.31(3) ?
C57B H57B . 0.9500 ?
N5B C59B . 1.41(3) ?
N5B C58B . 1.42(3) ?
C58B H58D . 0.9800 ?
C58B H58E . 0.9800 ?
C58B H58F . 0.9800 ?
C59B H59D . 0.9800 ?
C59B H59E . 0.9800 ?
C59B H59F . 0.9800 ?
O30 C60 . 1.24(3) ?
C60 N6 . 1.30(3) ?
C60 H60 . 0.9500 ?
N6 C61 . 1.39(3) ?
N6 C62 . 1.48(3) ?
C61 H61A . 0.9800 ?
C61 H61B . 0.9800 ?
C61 H61C . 0.9800 ?
C62 H62A . 0.9800 ?
C62 H62B . 0.9800 ?
C62 H62C . 0.9800 ?
O31 C63 . 1.27(2) ?
C63 N7 . 1.30(2) ?
C63 H63 . 0.9500 ?
N7 C64 . 1.42(3) ?
N7 C65 . 1.42(2) ?
C64 H64A . 0.9800 ?
C64 H64B . 0.9800 ?
C64 H64C . 0.9800 ?
C65 H65A . 0.9800 ?
C65 H65B . 0.9800 ?
C65 H65C . 0.9800 ?
O32 C66 . 1.29(3) ?
C66 N8 . 1.33(3) ?
C66 H66 . 0.9500 ?
N8 C67 . 1.39(4) ?
N8 C68 . 1.43(3) ?
C67 H67A . 0.9800 ?
C67 H67B . 0.9800 ?
C67 H67C . 0.9800 ?
C68 H68A . 0.9800 ?
C68 H68B . 0.9800 ?
C68 H68C . 0.9800 ?
O32B C66B . 1.31(4) ?
C66B N8B . 1.30(3) ?
C66B H66B . 0.9500 ?
N8B C67B . 1.42(4) ?
N8B C68B . 1.43(3) ?
C67B H67D . 0.9800 ?
C67B H67E . 0.9800 ?
C67B H67F . 0.9800 ?
C68B H68D . 0.9800 ?
C68B H68E . 0.9800 ?
C68B H68F . 0.9800 ?

loop_
_geom_hbond_atom_site_label_D
_geom_hbond_atom_site_label_H
_geom_hbond_atom_site_label_A
_geom_hbond_site_symmetry_A
_geom_hbond_distance_DH
_geom_hbond_distance_HA
_geom_hbond_distance_DA
_geom_hbond_angle_DHA
_geom_hbond_publ_flag
O25 H25C O29 . 0.92 2.00 2.74(3) 136.5 yes
O25 H25D O12 . 0.87 2.41 3.06(2) 131.5 yes
O26 H26C O30 . 0.85(4) 2.04(9) 2.74(2) 138(10) yes
O26 H26D O29 . 0.84(4) 2.03(11) 2.70(4) 136(11) yes
O27 H27C O30 . 0.87(4) 2.12(14) 2.730(19) 127(14) yes
O27 H27D O31 . 0.87(4) 2.09(7) 2.798(18) 138(6) yes
O28 H28C O31 . 0.88(4) 2.07(10) 2.776(17) 137(10) yes
O28 H28D O32 . 0.88(4) 1.94(7) 2.68(3) 142(6) yes
C32 H32 O3 2_465 0.95 2.66 3.35(2) 130.6 yes
O15 H15O O3 2_465 0.84 1.93 2.77(2) 174.5 yes
C46 H46 O9 2_474 0.95 2.24 3.168(15) 165.3 yes
O21 H21O O22 2_474 0.84 2.01 2.794(16) 155.4 yes
O24 H24O O6 2_475 0.84 2.02 2.815(16) 158.1 yes

loop_
_geom_torsion_atom_site_label_1
_geom_torsion_atom_site_label_2
_geom_torsion_atom_site_label_3
_geom_torsion_atom_site_label_4
_geom_torsion_site_symmetry_1
_geom_torsion_site_symmetry_2
_geom_torsion_site_symmetry_3
_geom_torsion_site_symmetry_4
_geom_torsion
_geom_torsion_publ_flag
O5 Mn2 O3 C7 . . . . 178.5(15) ?
N1 Mn2 O3 C7 . . . . 7.7(16) ?
O16 Mn2 O3 C7 . . . . -91.4(16) ?
O16B Mn2 O3 C7 . . . . -88(2) ?
O26 Mn2 O3 C7 . . . . 92.8(15) ?
Na1 Mn2 O3 C7 . . . . 67.7(16) ?
N2 Mn3 O6 C14 . . . . 6.5(16) ?
O8 Mn3 O6 C14 . . . . 177.1(13) ?
O19 Mn3 O6 C14 . . . . -89.5(14) ?
N2B Mn3 O6 C14 . . . . 4(5) ?
O27 Mn3 O6 C14 . . . . 91.2(14) ?
Na1 Mn3 O6 C14 . . . . 66.1(14) ?
O10 Mn4 O9 C21 . . . . 96(3) ?
O11B Mn4 O9 C21 . . . . -174(5) ?
O11 Mn4 O9 C21 . . . . 179.4(14) ?
N3 Mn4 O9 C21 . . . . 8.0(13) ?
O22 Mn4 O9 C21 . . . . -91.3(13) ?
O28 Mn4 O9 C21 . . . . 93.2(13) ?
C22B Mn4 O9 C21 . . . . -178(3) ?
Na1 Mn4 O9 C21 . . . . 68.6(14) ?
C7 C2 C3 C4 . . . . 1(3) ?
C1 C2 C3 C4 . . . . -175(2) ?
C1B C2 C3 C4 . . . . 171(3) ?
C2 C3 C4 C5 . . . . -2(3) ?
C3 C4 C5 C6 . . . . 2(3) ?
C4 C5 C6 C7 . . . . 0(3) ?
Mn2 O3 C7 C6 . . . . 168.7(13) ?
Mn2 O3 C7 C2 . . . . -12(3) ?
C5 C6 C7 O3 . . . . 177.8(17) ?
C5 C6 C7 C2 . . . . -1(3) ?
C3 C2 C7 O3 . . . . -178.1(17) ?
C1 C2 C7 O3 . . . . -3(3) ?
C1B C2 C7 O3 . . . . 12(3) ?
C3 C2 C7 C6 . . . . 1(3) ?
C1 C2 C7 C6 . . . . 176.0(18) ?
C1B C2 C7 C6 . . . . -169(3) ?
Mn2 O5 C8 N2B . . . . -8(9) ?
Mn2 O5 C8 N2 . . . . -1(2) ?
Mn2 O5 C8 C9 . . . . 179.4(11) ?
N2B C8 C9 C14 . . . . 13(10) ?
O5 C8 C9 C14 . . . . -175.1(15) ?
N2 C8 C9 C14 . . . . 5(3) ?
N2B C8 C9 C10 . . . . -162(10) ?
O5 C8 C9 C10 . . . . 10(2) ?
N2 C8 C9 C10 . . . . -170.0(19) ?
C14 C9 C10 C11 . . . . 1(3) ?
C8 C9 C10 C11 . . . . 176.7(17) ?
C9 C10 C11 C12 . . . . -4(3) ?
C10 C11 C12 C13 . . . . 5(3) ?
C11 C12 C13 C14 . . . . -4(3) ?
Mn3 O6 C14 C9 . . . . -14(2) ?
Mn3 O6 C14 C13 . . . . 168.4(12) ?
C10 C9 C14 O6 . . . . -177.1(16) ?
C8 C9 C14 O6 . . . . 8(3) ?
C10 C9 C14 C13 . . . . 0(2) ?
C8 C9 C14 C13 . . . . -174.5(16) ?
C12 C13 C14 O6 . . . . 178.4(17) ?
C12 C13 C14 C9 . . . . 1(3) ?
Mn3 O8 C15 N3 . . . . -3.9(17) ?
Mn3 O8 C15 C16 . . . . 176.8(10) ?
O7 N3 C15 O8 . . . . 3.6(19) ?
O7B N3 C15 O8 . . . . -4(4) ?
Mn4 N3 C15 O8 . . . . 166.7(10) ?
O7 N3 C15 C16 . . . . -177.1(13) ?
O7B N3 C15 C16 . . . . 176(4) ?
Mn4 N3 C15 C16 . . . . -14(2) ?
O8 C15 C16 C17 . . . . 10(2) ?
N3 C15 C16 C17 . . . . -168.9(14) ?
O8 C15 C16 C21 . . . . -171.0(13) ?
N3 C15 C16 C21 . . . . 10(2) ?
C21 C16 C17 C18 . . . . 0(3) ?
C15 C16 C17 C18 . . . . 178.9(16) ?
C16 C17 C18 C19 . . . . -1(3) ?
C17 C18 C19 C20 . . . . 2(4) ?
C18 C19 C20 C21 . . . . -1(3) ?
Mn4 O9 C21 C16 . . . . -13(2) ?
Mn4 O9 C21 C20 . . . . 168.7(12) ?
C17 C16 C21 O9 . . . . -178.1(15) ?
C15 C16 C21 O9 . . . . 3(2) ?
C17 C16 C21 C20 . . . . 0(2) ?
C15 C16 C21 C20 . . . . -178.3(15) ?
C19 C20 C21 O9 . . . . 178.7(17) ?
C19 C20 C21 C16 . . . . 0(3) ?
C1 N1 O1 Mn1 . . . . -6.2(17) ?
Mn2 N1 O1 Mn1 . . . . -164.9(7) ?
C1 N1 O1 Dy1 . . . . -152.6(13) ?
Mn2 N1 O1 Dy1 . . . . 48.7(12) ?
C1 N1 O1 Na1 . . . . 108.2(14) ?
Mn2 N1 O1 Na1 . . . . -50.5(11) ?
O5 C8 N2 O4 . . . . 1(3) ?
C9 C8 N2 O4 . . . . -179.4(15) ?
O5 C8 N2 Mn3 . . . . 167.3(18) ?
C9 C8 N2 Mn3 . . . . -13(3) ?
Mn2 O4 N2 C8 . . . . 0(2) ?
Dy1 O4 N2 C8 . . . . -149.3(15) ?
Na1 O4 N2 C8 . . . . 114.2(18) ?
Mn2 O4 N2 Mn3 . . . . -169.5(11) ?
Dy1 O4 N2 Mn3 . . . . 42(2) ?
Na1 O4 N2 Mn3 . . . . -54.9(17) ?
Mn1 O2 C1 N1 . . . . -7(3) ?
Mn1 O2 C1 C2 . . . . -175.4(14) ?
O1 N1 C1 O2 . . . . 9(3) ?
Mn2 N1 C1 O2 . . . . 163.3(15) ?
O1 N1 C1 C2 . . . . 177.3(15) ?
Mn2 N1 C1 C2 . . . . -28(3) ?
C3 C2 C1 O2 . . . . 7(3) ?
C7 C2 C1 O2 . . . . -168.5(18) ?
C3 C2 C1 N1 . . . . -162.4(18) ?
C7 C2 C1 N1 . . . . 23(3) ?
C15 N3 O7 Mn3 . . . . -1.5(16) ?
Mn4 N3 O7 Mn3 . . . . -167.5(7) ?
C15 N3 O7 Dy1 . . . . -151.0(10) ?
Mn4 N3 O7 Dy1 . . . . 43.0(14) ?
C15 N3 O7 Na1 . . . . 112.2(10) ?
Mn4 N3 O7 Na1 . . . . -53.9(9) ?
C22 N4 O10 Mn4 . . . . 2.8(17) ?
Mn1 N4 O10 Mn4 . . . . -167.4(7) ?
C22 N4 O10 Dy1 . . . . -145.6(12) ?
Mn1 N4 O10 Dy1 . . . . 44.2(13) ?
C22 N4 O10 Na1 . . . . 116.5(13) ?
Mn1 N4 O10 Na1 . . . . -53.6(11) ?
Mn4 O11 C22 N4 . . . . 0(2) ?
Mn4 O11 C22 C23 . . . . 179.2(13) ?
O10 N4 C22 O11 . . . . -2(2) ?
Mn1 N4 C22 O11 . . . . 166.4(15) ?
O10 N4 C22 C23 . . . . 179.1(14) ?
Mn1 N4 C22 C23 . . . . -13(3) ?
O11 C22 C23 C24 . . . . 14(3) ?
N4 C22 C23 C24 . . . . -166.7(17) ?
O11 C22 C23 C28 . . . . -165.5(19) ?
N4 C22 C23 C28 . . . . 13(3) ?
C28 C23 C24 C25 . . . . 0(3) ?
C22 C23 C24 C25 . . . . -179.4(17) ?
C23 C24 C25 C26 . . . . 1(3) ?
C24 C25 C26 C27 . . . . -1(3) ?
C25 C26 C27 C28 . . . . 0(3) ?
C26 C27 C28 O12 . . . . 177(2) ?
C26 C27 C28 C23 . . . . 1(3) ?
C24 C23 C28 O12 . . . . -177.5(19) ?
C22 C23 C28 O12 . . . . 2(3) ?
C24 C23 C28 C27 . . . . -1(3) ?
C22 C23 C28 C27 . . . . 178.3(18) ?
C27 C28 O12 Mn1 . . . . 164.1(15) ?
C23 C28 O12 Mn1 . . . . -20(3) ?
C28 O12 Mn1 O2 . . . . -171.0(17) ?
C28 O12 Mn1 N4 . . . . 16.8(17) ?
C28 O12 Mn1 O13 . . . . -80.4(17) ?
C28 O12 Mn1 O25 . . . . 100.4(17) ?
C28 O12 Mn1 Na1 . . . . 77.5(18) ?
Mn1 O13 C29 O14 . . . . -14(3) ?
Mn1 O13 C29 C30 . . . . 166.8(14) ?
Dy1 O14 C29 O13 . . . . 55(3) ?
Dy1 O14 C29 C30 . . . . -126(2) ?
O13 C29 C30 C35 . . . . -168(2) ?
O14 C29 C30 C35 . . . . 13(3) ?
O13 C29 C30 C31 . . . . 13(3) ?
O14 C29 C30 C31 . . . . -165.6(19) ?
C35 C30 C31 C32 . . . . 0(3) ?
C29 C30 C31 C32 . . . . 178(2) ?
C30 C31 C32 C33 . . . . 1(3) ?
C31 C32 C33 O15 . . . . -173(3) ?
C31 C32 C33 C34 . . . . 0(4) ?
O15 C33 C34 C35 . . . . 172(3) ?
C32 C33 C34 C35 . . . . -2(5) ?
C31 C30 C35 C34 . . . . -1(4) ?
C29 C30 C35 C34 . . . . -179(2) ?
C33 C34 C35 C30 . . . . 2(4) ?
C1B N1 O1B Mn1B . . . . 20(5) ?
Mn2 N1 O1B Mn1B . . . . -171.3(19) ?
C1B N1 O1B Dy1B . . . . -145(4) ?
Mn2 N1 O1B Dy1B . . . . 24(5) ?
O5 Mn2 O4B N2B . . . . -10(7) ?
N1 Mn2 O4B N2B . . . . 160(7) ?
O16B Mn2 O4B N2B . . . . -104(8) ?
O26 Mn2 O4B N2B . . . . 75(7) ?
Na1 Mn2 O4B N2B . . . . 99(8) ?
O5 Mn2 O4B Dy1B . . . . 153(5) ?
N1 Mn2 O4B Dy1B . . . . -37(5) ?
O16B Mn2 O4B Dy1B . . . . 59(5) ?
O26 Mn2 O4B Dy1B . . . . -122(5) ?
Na1 Mn2 O4B Dy1B . . . . -98(5) ?
O5 C8 N2B O4B . . . . -2(17) ?
C9 C8 N2B O4B . . . . 171(8) ?
O5 C8 N2B Mn3 . . . . 164(7) ?
C9 C8 N2B Mn3 . . . . -23(17) ?
Mn2 O4B N2B C8 . . . . 10(16) ?
Dy1B O4B N2B C8 . . . . -154(11) ?
Mn2 O4B N2B Mn3 . . . . -157(7) ?
Dy1B O4B N2B Mn3 . . . . 39(12) ?
O1B N1 C1B O2B . . . . -9(5) ?
Mn2 N1 C1B O2B . . . . -174(4) ?
O1B N1 C1B C2 . . . . 172(4) ?
Mn2 N1 C1B C2 . . . . 7(6) ?
Mn1B O2B C1B N1 . . . . -7(5) ?
Mn1B O2B C1B C2 . . . . 172(4) ?
C3 C2 C1B N1 . . . . -179(3) ?
C7 C2 C1B N1 . . . . -9(5) ?
C3 C2 C1B O2B . . . . 3(5) ?
C7 C2 C1B O2B . . . . 172(4) ?
C15 N3 O7B Mn3 . . . . 10(6) ?
Mn4 N3 O7B Mn3 . . . . -162(3) ?
C15 N3 O7B Dy1B . . . . -145(4) ?
Mn4 N3 O7B Dy1B . . . . 43(6) ?
C15 N3 O7B Na1 . . . . 113.3(17) ?
Mn4 N3 O7B Na1 . . . . -59(2) ?
O8 Mn3 O7B N3 . . . . -9(4) ?
O19 Mn3 O7B N3 . . . . -102(4) ?
N2B Mn3 O7B N3 . . . . 164(6) ?
O27 Mn3 O7B N3 . . . . 77(4) ?
Na1 Mn3 O7B N3 . . . . 98(5) ?
O8 Mn3 O7B Dy1B . . . . 144(5) ?
O19 Mn3 O7B Dy1B . . . . 51(5) ?
N2B Mn3 O7B Dy1B . . . . -43(6) ?
O27 Mn3 O7B Dy1B . . . . -131(5) ?
Na1 Mn3 O7B Dy1B . . . . -109(6) ?
O8 Mn3 O7B Na1 . . . . -107.1(17) ?
O19 Mn3 O7B Na1 . . . . 159.6(18) ?
N2B Mn3 O7B Na1 . . . . 66(5) ?
O27 Mn3 O7B Na1 . . . . -21.6(16) ?
C22B N4B O10B Mn4 . . . . -1(9) ?
Mn1B N4B O10B Mn4 . . . . -158(4) ?
C22B N4B O10B Dy1B . . . . -155(6) ?
Mn1B N4B O10B Dy1B . . . . 48(7) ?
C22B N4B O10B Na1 . . . . 98(7) ?
Mn1B N4B O10B Na1 . . . . -59(5) ?
Mn4 O11B C22B N4B . . . . -14(16) ?
Mn4 O11B C22B C23B . . . . 170(6) ?
O10B N4B C22B O11B . . . . 10(15) ?
Mn1B N4B C22B O11B . . . . 164(10) ?
O10B N4B C22B C23B . . . . -174(5) ?
Mn1B N4B C22B C23B . . . . -21(11) ?
O10B N4B C22B Mn4 . . . . 1(6) ?
Mn1B N4B C22B Mn4 . . . . 154(6) ?
O11B C22B C23B C24B . . . . 10(10) ?
N4B C22B C23B C24B . . . . -166(7) ?
Mn4 C22B C23B C24B . . . . 25(10) ?
O11B C22B C23B C28B . . . . -170(10) ?
N4B C22B C23B C28B . . . . 14(7) ?
Mn4 C22B C23B C28B . . . . -155(10) ?
C28B C23B C24B C25B . . . . 0.0 ?
C22B C23B C24B C25B . . . . -180.0(9) ?
C23B C24B C25B C26B . . . . 0.0 ?
C24B C25B C26B C27B . . . . 0.0 ?
C25B C26B C27B C28B . . . . 0.0 ?
C26B C27B C28B O12B . . . . 180(3) ?
C26B C27B C28B C23B . . . . 0.0 ?
C24B C23B C28B O12B . . . . -180(3) ?
C22B C23B C28B O12B . . . . 0(3) ?
C24B C23B C28B C27B . . . . 0.0 ?
C22B C23B C28B C27B . . . . 180.0(10) ?
C27B C28B O12B Mn1B . . . . 173(5) ?
C23B C28B O12B Mn1B . . . . -7(6) ?
C28B O12B Mn1B O1B . . . . 93(12) ?
C28B O12B Mn1B O2B . . . . 173(5) ?
C28B O12B Mn1B N4B . . . . 2(5) ?
C28B O12B Mn1B O13B . . . . -95(5) ?
Mn1B O13B C29B O14B . . . . -16(15) ?
Mn1B O13B C29B C30B . . . . 152(8) ?
Dy1B O14B C29B O13B . . . . 58(15) ?
Dy1B O14B C29B C30B . . . . -111(9) ?
O13B C29B C30B C31B . . . . 28(17) ?
O14B C29B C30B C31B . . . . -163(10) ?
O13B C29B C30B C35B . . . . -176(11) ?
O14B C29B C30B C35B . . . . -6(15) ?
C35B C30B C31B C32B . . . . 1E1(2) ?
C29B C30B C31B C32B . . . . 165(14) ?
C30B C31B C32B C33B . . . . 1E1(3) ?
C31B C32B C33B O15B . . . . 179(15) ?
C31B C32B C33B C34B . . . . -2E1(3) ?
O15B C33B C34B C35B . . . . 171(12) ?
C32B C33B C34B C35B . . . . 1E1(2) ?
C33B C34B C35B C30B . . . . 1E1(2) ?
C31B C30B C35B C34B . . . . -19(19) ?
C29B C30B C35B C34B . . . . -176(12) ?
Mn2 O16 C36 O17 . . . . -12(3) ?
Mn2 O16 C36 C37 . . . . 171.8(16) ?
Dy1 O17 C36 O16 . . . . 57(4) ?
Dy1 O17 C36 C37 . . . . -127(2) ?
O16 C36 C37 C38 . . . . 9(4) ?
O17 C36 C37 C38 . . . . -167(3) ?
O16 C36 C37 C42 . . . . -172(3) ?
O17 C36 C37 C42 . . . . 12(3) ?
C42 C37 C38 C39 . . . . 1(4) ?
C36 C37 C38 C39 . . . . -180(2) ?
C37 C38 C39 C40 . . . . 1(4) ?
C38 C39 C40 O18 . . . . 180(3) ?
C38 C39 C40 C41 . . . . 2(5) ?
O18 C40 C41 C42 . . . . 176(3) ?
C39 C40 C41 C42 . . . . -6(5) ?
C40 C41 C42 C37 . . . . 8(5) ?
C38 C37 C42 C41 . . . . -6(5) ?
C36 C37 C42 C41 . . . . 175(3) ?
Mn2 O16B C36B O17B . . . . 4E1(2) ?
Mn2 O16B C36B C37B . . . . -148(7) ?
O16B C36B C37B C38B . . . . 76(11) ?
O17B C36B C37B C38B . . . . -110(11) ?
O16B C36B C37B C42B . . . . -121(10) ?
O17B C36B C37B C42B . . . . 53(13) ?
C42B C37B C38B C39B . . . . 0.0 ?
C36B C37B C38B C39B . . . . 163(6) ?
C37B C38B C39B C40B . . . . 0.0 ?
C38B C39B C40B O18B . . . . -175(13) ?
C38B C39B C40B C41B . . . . 0.0 ?
O18B C40B C41B C42B . . . . 175(12) ?
C39B C40B C41B C42B . . . . 0.0 ?
C40B C41B C42B C37B . . . . 0.0 ?
C38B C37B C42B C41B . . . . 0.0 ?
C36B C37B C42B C41B . . . . -163(6) ?
O23 Dy1B O20 C43 . . . . 51(2) ?
O14B Dy1B O20 C43 . . . . 125(3) ?
O7B Dy1B O20 C43 . . . . -27(3) ?
O4B Dy1B O20 C43 . . . . -91(3) ?
O10B Dy1B O20 C43 . . . . 1(4) ?
O1B Dy1B O20 C43 . . . . -114(3) ?
Na1 Dy1B O20 C43 . . . . -53(2) ?
Mn3 O19 C43 O20 . . . . -2(2) ?
Mn3 O19 C43 C44 . . . . 179.4(10) ?
Dy1B O20 C43 O19 . . . . 47(3) ?
Dy1B O20 C43 C44 . . . . -134.3(18) ?
O19 C43 C44 C49 . . . . -167.4(16) ?
O20 C43 C44 C49 . . . . 14(2) ?
O19 C43 C44 C45 . . . . 12(2) ?
O20 C43 C44 C45 . . . . -166.4(15) ?
C49 C44 C45 C46 . . . . -1(2) ?
C43 C44 C45 C46 . . . . 179.8(14) ?
C44 C45 C46 C47 . . . . 0(2) ?
C45 C46 C47 O21 . . . . -179.9(14) ?
C45 C46 C47 C48 . . . . -1(2) ?
O21 C47 C48 C49 . . . . -179.4(16) ?
C46 C47 C48 C49 . . . . 2(3) ?
C45 C44 C49 C48 . . . . 1(3) ?
C43 C44 C49 C48 . . . . -179.2(16) ?
C47 C48 C49 C44 . . . . -2(3) ?
Dy1B O23 C50 O22 . . . . 73(3) ?
Dy1B O23 C50 C51 . . . . -108(2) ?
Mn4 O22 C50 O23 . . . . -2.8(19) ?
Mn4 O22 C50 C51 . . . . 178.3(10) ?
O23 C50 C51 C52 . . . . -166.4(14) ?
O22 C50 C51 C52 . . . . 13(2) ?
O23 C50 C51 C56 . . . . 13(2) ?
O22 C50 C51 C56 . . . . -168.0(14) ?
C56 C51 C52 C53 . . . . 0(2) ?
C50 C51 C52 C53 . . . . 179.2(14) ?
C51 C52 C53 C54 . . . . 0(2) ?
C52 C53 C54 O24 . . . . -176.4(13) ?
C52 C53 C54 C55 . . . . 1(2) ?
O24 C54 C55 C56 . . . . 176.3(15) ?
C53 C54 C55 C56 . . . . -1(3) ?
C54 C55 C56 C51 . . . . 1(3) ?
C52 C51 C56 C55 . . . . 0(2) ?
C50 C51 C56 C55 . . . . -179.4(15) ?
O29 C57 N5 C58 . . . . 8(6) ?
O29 C57 N5 C59 . . . . -170(4) ?
O29B C57B N5B C59B . . . . -162(8) ?
O29B C57B N5B C58B . . . . 21(10) ?
O30 C60 N6 C61 . . . . -3(3) ?
O30 C60 N6 C62 . . . . -176(2) ?
O31 C63 N7 C64 . . . . -1(3) ?
O31 C63 N7 C65 . . . . 176.2(19) ?
O32 C66 N8 C67 . . . . -2(7) ?
O32 C66 N8 C68 . . . . -176(4) ?
O32B C66B N8B C67B . . . . -7(8) ?
O32B C66B N8B C68B . . . . -176(4) ?

_cod_database_fobs_code 2243479
